data_7212139
loop_
_publ_author_name
'Enright, Gary D.'
'Udachin, Konstantin A.'
'Ripmeester, John A.'

_publ_section_title
;
 Complex packing motifs templated by a pseudo-spherical guest: the
 structure of \b-cyclodextrin--adamantane inclusion compounds
;
_journal_issue 5
_journal_name_full CrystEngComm
_journal_page_first 1450
_journal_paper_doi 10.1039/b920581k
_journal_volume 12
_journal_year 2010
_chemical_formula_moiety '1(7(C6H10O5)) 1.5(C10H16) 10.1(H2O)'
_chemical_formula_sum 'C109.15 H140 O90.18'
_chemical_formula_weight 2894.81
_chemical_name_systematic
;
?
;
_space_group_IT_number 20
_symmetry_cell_setting monoclinic
_symmetry_space_group_name_Hall 'C 2c 2'
_symmetry_space_group_name_H-M 'C 2 2 21'
_atom_sites_solution_hydrogens geom
_atom_sites_solution_primary direct
_atom_sites_solution_secondary difmap
_audit_creation_method SHELXL-97
_cell_angle_alpha 90.00
_cell_angle_beta 90.00
_cell_angle_gamma 90.00
_cell_formula_units_Z 4
_cell_length_a 19.156(4)
_cell_length_b 24.075(5)
_cell_length_c 32.596(7)
_cell_measurement_reflns_used 8356
_cell_measurement_temperature 173(2)
_cell_measurement_theta_max 23.26
_cell_measurement_theta_min 1.59
_cell_volume 15033(5)
_computing_cell_refinement 'SAINT (Bruker 2001)'
_computing_data_collection SMART
_computing_data_reduction 'SAINT (Bruker 2001)'
_computing_structure_refinement 'SHELXL-97 (Sheldrick, 1997)'
_computing_structure_solution 'SHELXS-97 (Sheldrick, 1990)'
_diffrn_ambient_temperature 173(2)
_diffrn_measured_fraction_theta_full 0.997
_diffrn_measured_fraction_theta_max 0.997
_diffrn_measurement_device_type 'Bruker SMART 1000 CCD'
_diffrn_measurement_method '/w scans'
_diffrn_radiation_monochromator graphite
_diffrn_radiation_source 'fine-focus sealed tube'
_diffrn_radiation_type MoK\a
_diffrn_radiation_wavelength 0.71073
_diffrn_reflns_av_R_equivalents 0.1038
_diffrn_reflns_av_sigmaI/netI 0.0992
_diffrn_reflns_limit_h_max 19
_diffrn_reflns_limit_h_min -21
_diffrn_reflns_limit_k_max 26
_diffrn_reflns_limit_k_min -19
_diffrn_reflns_limit_l_max 36
_diffrn_reflns_limit_l_min -34
_diffrn_reflns_number 34326
_diffrn_reflns_theta_full 23.26
_diffrn_reflns_theta_max 23.26
_diffrn_reflns_theta_min 1.36
_diffrn_standards_number 0
_exptl_absorpt_coefficient_mu 0.114
_exptl_absorpt_correction_T_max 0.9887
_exptl_absorpt_correction_T_min 0.9667
_exptl_absorpt_correction_type multi-scan
_exptl_absorpt_process_details SADABS
_exptl_crystal_colour colorless
_exptl_crystal_density_diffrn 1.279
_exptl_crystal_density_method 'not measured'
_exptl_crystal_description block
_exptl_crystal_F_000 6065
_exptl_crystal_size_max 0.30
_exptl_crystal_size_mid 0.25
_exptl_crystal_size_min 0.10
_refine_diff_density_max 0.285
_refine_diff_density_min -0.189
_refine_diff_density_rms 0.046
_refine_ls_abs_structure_details 'Flack H D (1983), Acta Cryst. A39, 876-881'
_refine_ls_abs_structure_Flack 10(10)
_refine_ls_extinction_coef 0.00020(3)
_refine_ls_extinction_expression Fc^*^=kFc[1+0.001xFc^2^\l^3^/sin(2\q)]^-1/4^
_refine_ls_extinction_method SHELXL
_refine_ls_goodness_of_fit_ref 0.879
_refine_ls_hydrogen_treatment mixed
_refine_ls_matrix_type full
_refine_ls_number_parameters 1016
_refine_ls_number_reflns 5819
_refine_ls_number_restraints 708
_refine_ls_restrained_S_all 0.855
_refine_ls_R_factor_all 0.1023
_refine_ls_R_factor_gt 0.0512
_refine_ls_shift/su_max 0.045
_refine_ls_shift/su_mean 0.004
_refine_ls_structure_factor_coef Fsqd
_refine_ls_weighting_details 'calc w=1/[\s^2^(Fo^2^)+(0.0720P)^2^+0.0000P] where P=(Fo^2^+2Fc^2^)/3'
_refine_ls_weighting_scheme calc
_refine_ls_wR_factor_gt 0.1110
_refine_ls_wR_factor_ref 0.1269
_reflns_number_gt 3305
_reflns_number_total 5819
_reflns_threshold_expression >2sigma(I)
_cod_data_source_file b920581k.txt
_cod_data_source_block compound3
_cod_original_cell_volume 15032(5)
_cod_original_sg_symbol_H-M 'C 2 2 2(1)'
_cod_database_code 7212139

loop_
_symmetry_equiv_pos_as_xyz
'x, y, z'
'-x, -y, z+1/2'
'-x, y, -z+1/2'
'x, -y, -z'
'x+1/2, y+1/2, z'
'-x+1/2, -y+1/2, z+1/2'
'-x+1/2, y+1/2, -z+1/2'
'x+1/2, -y+1/2, -z'

loop_
_atom_site_label
_atom_site_type_symbol
_atom_site_fract_x
_atom_site_fract_y
_atom_site_fract_z
_atom_site_U_iso_or_equiv
_atom_site_adp_type
_atom_site_occupancy
_atom_site_symmetry_multiplicity
_atom_site_calc_flag
_atom_site_refinement_flags
_atom_site_disorder_assembly
_atom_site_disorder_group
C111 C 0.7707(2) 0.75865(14) 0.10664(10) 0.0491(10) Uani 1 1 d U . .
H111 H 0.8178 0.7463 0.0992 0.059 Uiso 1 1 calc R . .
C112 C 0.77484(19) 0.79474(15) 0.14481(10) 0.0463(10) Uani 1 1 d U . .
H112 H 0.8033 0.8275 0.1386 0.056 Uiso 1 1 calc R . .
O112 O 0.80679(13) 0.76502(10) 0.17793(7) 0.0568(8) Uani 1 1 d U . .
H11A H 0.8033 0.7315 0.1738 0.085 Uiso 1 1 calc R . .
C113 C 0.70301(19) 0.81344(14) 0.15600(10) 0.0473(10) Uani 1 1 d U . .
H113 H 0.6739 0.7810 0.1620 0.057 Uiso 1 1 calc R . .
O113 O 0.70493(13) 0.84923(9) 0.19129(7) 0.0545(8) Uani 1 1 d U . .
H11B H 0.6980 0.8309 0.2121 0.082 Uiso 1 1 calc R . .
C114 C 0.67169(19) 0.84545(15) 0.12069(10) 0.0460(10) Uani 1 1 d U . .
H114 H 0.6984 0.8796 0.1162 0.055 Uiso 1 1 calc R . .
O114 O 0.60137(12) 0.85908(9) 0.13062(7) 0.0450(7) Uani 1 1 d U . .
C115 C 0.67248(18) 0.81046(15) 0.08155(10) 0.0445(10) Uani 1 1 d U . .
H115 H 0.6398 0.7795 0.0850 0.053 Uiso 1 1 calc R . .
O115 O 0.74138(12) 0.78784(10) 0.07360(7) 0.0516(7) Uani 1 1 d U . .
C116 C 0.6525(2) 0.84224(15) 0.04336(11) 0.0572(12) Uani 1 1 d U . .
H11C H 0.6551 0.8178 0.0198 0.069 Uiso 1 1 calc R . .
H11D H 0.6047 0.8552 0.0458 0.069 Uiso 1 1 calc R . .
O116 O 0.69746(16) 0.88840(12) 0.03726(9) 0.0929(11) Uani 1 1 d U . .
H116 H 0.6934 0.9101 0.0565 0.139 Uiso 1 1 calc R . .
C121 C 0.5791(2) 0.91462(14) 0.12465(10) 0.0471(10) Uani 1 1 d U . .
H121 H 0.6191 0.9374 0.1164 0.056 Uiso 1 1 calc R . .
C122 C 0.55083(19) 0.93584(15) 0.16547(10) 0.0493(11) Uani 1 1 d U . .
H122 H 0.5368 0.9746 0.1616 0.059 Uiso 1 1 calc R . .
O122 O 0.60287(12) 0.93473(9) 0.19612(7) 0.0525(8) Uani 1 1 d U . .
H12A H 0.6189 0.9032 0.1980 0.079 Uiso 1 1 calc R . .
C123 C 0.48716(18) 0.90368(15) 0.17803(10) 0.0450(10) Uani 1 1 d U . .
H123 H 0.5001 0.8648 0.1825 0.054 Uiso 1 1 calc R . .
O123 O 0.45789(13) 0.92563(9) 0.21477(7) 0.0537(8) Uani 1 1 d U . .
H12B H 0.4794 0.9136 0.2346 0.081 Uiso 1 1 calc R . .
C124 C 0.4340(2) 0.90690(15) 0.14370(10) 0.0471(10) Uani 1 1 d U . .
H124 H 0.4186 0.9455 0.1407 0.056 Uiso 1 1 calc R . .
O124 O 0.37437(12) 0.87267(9) 0.15427(7) 0.0443(7) Uani 1 1 d U . .
C125 C 0.46408(19) 0.88695(15) 0.10312(10) 0.0495(11) Uani 1 1 d U . .
H125 H 0.4755 0.8474 0.1054 0.059 Uiso 1 1 calc R . .
O125 O 0.52722(14) 0.91781(10) 0.09430(7) 0.0556(8) Uani 1 1 d U . .
C126 C 0.4156(2) 0.89523(16) 0.06761(11) 0.0637(13) Uani 1 1 d U . .
H12C H 0.4402 0.8870 0.0423 0.076 Uiso 1 1 calc R . .
H12D H 0.3768 0.8696 0.0699 0.076 Uiso 1 1 calc R . .
O126 O 0.38972(16) 0.95077(12) 0.06619(9) 0.0866(10) Uani 1 1 d U . .
H126 H 0.4137 0.9692 0.0504 0.130 Uiso 1 1 calc R . .
C131 C 0.30845(18) 0.89916(14) 0.15447(10) 0.0417(10) Uani 1 1 d U . .
H131 H 0.3145 0.9394 0.1514 0.050 Uiso 1 1 calc R . .
C132 C 0.27490(19) 0.88645(14) 0.19567(10) 0.0473(10) Uani 1 1 d U . .
H132 H 0.2289 0.9043 0.1961 0.057 Uiso 1 1 calc R . .
O132 O 0.31554(13) 0.90986(10) 0.22849(7) 0.0563(8) Uani 1 1 d U . .
H13A H 0.3562 0.8997 0.2263 0.084 Uiso 1 1 calc R . .
C133 C 0.26400(19) 0.82575(14) 0.20111(9) 0.0439(10) Uani 1 1 d U . .
H133 H 0.3095 0.8072 0.2015 0.053 Uiso 1 1 calc R . .
O133 O 0.22725(13) 0.81318(10) 0.23861(7) 0.0568(8) Uani 1 1 d U . .
H13B H 0.2523 0.8203 0.2583 0.085 Uiso 1 1 calc R . .
C134 C 0.22119(19) 0.80324(13) 0.16513(10) 0.0459(10) Uani 1 1 d U . .
H134 H 0.1733 0.8173 0.1672 0.055 Uiso 1 1 calc R . .
O134 O 0.22047(12) 0.74430(9) 0.16886(7) 0.0482(7) Uani 1 1 d U . .
C135 C 0.2514(2) 0.81977(13) 0.12418(10) 0.0446(10) Uani 1 1 d U . .
H135 H 0.2956 0.7999 0.1205 0.054 Uiso 1 1 calc R . .
O135 O 0.26552(13) 0.87856(9) 0.12238(6) 0.0462(7) Uani 1 1 d U . .
C136 C 0.20501(19) 0.80625(15) 0.08842(11) 0.0524(12) Uani 1 1 d U . .
H13C H 0.2267 0.8193 0.0633 0.063 Uiso 1 1 calc R . .
H13D H 0.1996 0.7663 0.0864 0.063 Uiso 1 1 calc R . .
O136 O 0.13748(12) 0.83158(10) 0.09285(7) 0.0559(8) Uani 1 1 d U . .
H136 H 0.1407 0.8651 0.0888 0.084 Uiso 1 1 calc R . .
C141 C 0.15425(19) 0.71571(15) 0.16842(10) 0.0487(11) Uani 1 1 d U . .
H141 H 0.1165 0.7432 0.1689 0.058 Uiso 1 1 calc R . .
C142 C 0.1502(2) 0.68064(14) 0.20634(10) 0.0493(11) Uani 1 1 d U . .
H142 H 0.1044 0.6624 0.2066 0.059 Uiso 1 1 calc R . .
O142 O 0.15535(13) 0.71404(9) 0.24215(7) 0.0550(8) Uani 1 1 d U . .
H14A H 0.1479 0.6949 0.2625 0.082 Uiso 1 1 calc R . .
C143 C 0.20542(19) 0.63591(14) 0.20503(10) 0.0440(10) Uani 1 1 d U . .
H143 H 0.2516 0.6534 0.2058 0.053 Uiso 1 1 calc R . .
O143 O 0.19779(12) 0.60040(9) 0.24043(6) 0.0482(7) Uani 1 1 d U . .
H14B H 0.2321 0.6037 0.2553 0.072 Uiso 1 1 calc R . .
C144 C 0.19821(18) 0.60415(13) 0.16616(10) 0.0410(10) Uani 1 1 d U . .
H144 H 0.1539 0.5838 0.1665 0.049 Uiso 1 1 calc R . .
O144 O 0.25547(11) 0.56456(8) 0.16404(6) 0.0376(6) Uani 1 1 d U . .
C145 C 0.2003(2) 0.64069(14) 0.12920(10) 0.0483(11) Uani 1 1 d U . .
H145 H 0.2465 0.6581 0.1277 0.058 Uiso 1 1 calc R . .
O145 O 0.14865(12) 0.68380(10) 0.13244(7) 0.0516(7) Uani 1 1 d U . .
C146 C 0.1860(3) 0.61219(17) 0.08903(12) 0.0752(14) Uani 1 1 d U . .
H14C H 0.1822 0.6399 0.0675 0.090 Uiso 1 1 calc R . .
H14D H 0.2249 0.5880 0.0824 0.090 Uiso 1 1 calc R . .
O146 O 0.12575(19) 0.58142(15) 0.09029(10) 0.1113(13) Uani 1 1 d U . .
H146 H 0.1023 0.5909 0.1101 0.167 Uiso 1 1 calc R . .
C151 C 0.23958(18) 0.50741(13) 0.15984(9) 0.0345(9) Uani 1 1 d U . .
H151 H 0.1889 0.5026 0.1622 0.041 Uiso 1 1 calc R . .
C152 C 0.27459(17) 0.47639(13) 0.19477(9) 0.0366(9) Uani 1 1 d U . .
H152 H 0.2627 0.4369 0.1923 0.044 Uiso 1 1 calc R . .
O152 O 0.25048(12) 0.49551(9) 0.23318(6) 0.0457(7) Uani 1 1 d U . .
H15A H 0.2293 0.4705 0.2449 0.069 Uiso 1 1 calc R . .
C153 C 0.35292(16) 0.48220(14) 0.19093(9) 0.0351(9) Uani 1 1 d U . .
H153 H 0.3659 0.5214 0.1934 0.042 Uiso 1 1 calc R . .
O153 O 0.38562(12) 0.45126(9) 0.22253(6) 0.0462(7) Uani 1 1 d U . .
H15B H 0.4277 0.4577 0.2225 0.069 Uiso 1 1 calc R . .
C154 C 0.37450(16) 0.46072(13) 0.14915(9) 0.0332(9) Uani 1 1 d U B .
H154 H 0.3664 0.4206 0.1477 0.040 Uiso 1 1 calc R . .
O154 O 0.44834(11) 0.47224(8) 0.14430(6) 0.0358(6) Uani 1 1 d U . .
C155 C 0.33462(17) 0.48971(14) 0.11512(9) 0.0370(9) Uani 1 1 d U . .
H155 H 0.3486 0.5289 0.1145 0.044 Uiso 1 1 calc R A 1
O155 O 0.26115(11) 0.48672(8) 0.12139(6) 0.0366(6) Uani 1 1 d U B .
C156 C 0.3484(2) 0.46403(8) 0.07289(9) 0.0475(10) Uani 0.721(3) 1 d PDU B 1
H15C H 0.3207 0.4830 0.0523 0.057 Uiso 0.721(3) 1 calc PR B 1
H15D H 0.3973 0.4683 0.0658 0.057 Uiso 0.721(3) 1 calc PR B 1
O156 O 0.32988(19) 0.40435(11) 0.07379(10) 0.0567(12) Uani 0.721(3) 1 d PDU B 1
H156 H 0.2988 0.3992 0.0907 0.085 Uiso 0.721(3) 1 calc PR B 1
C157 C 0.3484(2) 0.46403(8) 0.07289(9) 0.0475(10) Uani 0.279(3) 1 d PDU B 2
H15E H 0.3982 0.4586 0.0691 0.057 Uiso 0.279(3) 1 calc PR B 2
H15F H 0.3257 0.4281 0.0711 0.057 Uiso 0.279(3) 1 calc PR B 2
O157 O 0.3212(4) 0.5012(3) 0.04039(17) 0.076(3) Uani 0.279(3) 1 d PDU B 2
H157 H 0.3161 0.5325 0.0497 0.115 Uiso 0.279(3) 1 calc PR B 2
C161 C 0.49399(18) 0.42759(14) 0.13552(10) 0.0381(10) Uani 1 1 d U . .
H161 H 0.4676 0.3927 0.1363 0.046 Uiso 1 1 calc R . .
C162 C 0.54946(18) 0.42640(13) 0.16855(10) 0.0379(10) Uani 1 1 d U . .
H162 H 0.5810 0.3953 0.1629 0.046 Uiso 1 1 calc R . .
O162 O 0.51935(12) 0.41807(10) 0.20809(6) 0.0473(7) Uani 1 1 d U . .
H16A H 0.5301 0.3872 0.2166 0.071 Uiso 1 1 calc R . .
C163 C 0.59179(18) 0.47991(14) 0.16756(9) 0.0379(10) Uani 1 1 d U . .
H163 H 0.5610 0.5117 0.1726 0.045 Uiso 1 1 calc R . .
O163 O 0.64613(11) 0.47901(9) 0.19734(7) 0.0469(7) Uani 1 1 d U . .
H16B H 0.6323 0.4936 0.2186 0.070 Uiso 1 1 calc R . .
C164 C 0.62305(17) 0.48426(13) 0.12545(9) 0.0357(9) Uani 1 1 d U . .
H164 H 0.6572 0.4545 0.1214 0.043 Uiso 1 1 calc R . .
O164 O 0.65776(12) 0.53806(9) 0.12355(6) 0.0398(7) Uani 1 1 d U . .
C165 C 0.56772(18) 0.48182(14) 0.09197(9) 0.0378(10) Uani 1 1 d U . .
H165 H 0.5383 0.5151 0.0936 0.045 Uiso 1 1 calc R . .
O165 O 0.52486(12) 0.43335(9) 0.09670(6) 0.0393(7) Uani 1 1 d U . .
C166 C 0.59846(19) 0.47758(14) 0.04959(10) 0.0444(11) Uani 1 1 d U . .
H16C H 0.5611 0.4769 0.0295 0.053 Uiso 1 1 calc R . .
H16D H 0.6271 0.5100 0.0442 0.053 Uiso 1 1 calc R . .
O166 O 0.63967(13) 0.42888(10) 0.04538(7) 0.0558(8) Uani 1 1 d U . .
H166 H 0.6805 0.4376 0.0413 0.084 Uiso 1 1 calc R . .
C171 C 0.72857(18) 0.53996(15) 0.10864(10) 0.0427(10) Uani 1 1 d U . .
H171 H 0.7445 0.5021 0.1027 0.051 Uiso 1 1 calc R . .
C172 C 0.77383(19) 0.56465(14) 0.14110(10) 0.0428(10) Uani 1 1 d U . .
H172 H 0.8221 0.5643 0.1311 0.051 Uiso 1 1 calc R . .
O172 O 0.77089(12) 0.53230(9) 0.17766(7) 0.0488(7) Uani 1 1 d U . .
H17A H 0.8039 0.5404 0.1925 0.073 Uiso 1 1 calc R . .
C173 C 0.75328(19) 0.62516(13) 0.14976(10) 0.0410(10) Uani 1 1 d U . .
H173 H 0.7054 0.6262 0.1603 0.049 Uiso 1 1 calc R . .
O173 O 0.79880(12) 0.65005(9) 0.17875(7) 0.0502(7) Uani 1 1 d U . .
H17B H 0.7950 0.6341 0.2009 0.075 Uiso 1 1 calc R . .
C174 C 0.75644(19) 0.65611(13) 0.10976(9) 0.0406(10) Uani 1 1 d U . .
H174 H 0.8048 0.6583 0.1001 0.049 Uiso 1 1 calc R . .
O174 O 0.72914(12) 0.71122(9) 0.11702(7) 0.0468(7) Uani 1 1 d U . .
C175 C 0.71040(19) 0.62889(14) 0.07718(10) 0.0421(10) Uani 1 1 d U . .
H175 H 0.6614 0.6305 0.0857 0.051 Uiso 1 1 calc R . .
O175 O 0.73122(12) 0.57212(10) 0.07201(6) 0.0461(7) Uani 1 1 d U . .
C176 C 0.71860(19) 0.65534(16) 0.03470(10) 0.0525(11) Uani 1 1 d U . .
H17C H 0.6854 0.6386 0.0159 0.063 Uiso 1 1 calc R . .
H17D H 0.7081 0.6947 0.0365 0.063 Uiso 1 1 calc R . .
O176 O 0.78676(13) 0.64831(11) 0.01914(7) 0.0661(9) Uani 1 1 d U . .
H176 H 0.8069 0.6784 0.0189 0.099 Uiso 1 1 calc R . .
O1 O 0.77253(14) 0.45097(11) 0.02205(7) 0.0635(9) Uani 1 1 d U C 1
O2 O 0.58008(16) 0.32751(12) 0.24121(9) 0.0840(10) Uani 1 1 d U D 1
O3 O 0.51581(17) 0.27380(13) 0.10578(10) 0.0950(12) Uani 1 1 d U E 1
O4 O 0.1192(2) 0.49035(17) 0.03975(13) 0.080 Uiso 0.692(5) 1 d P F 1
O5 O 0.5066(3) 0.1513(2) 0.10248(17) 0.080 Uiso 0.536(5) 1 d P G 1
O6 O 0.4512(5) 0.1393(4) 0.1782(3) 0.080 Uiso 0.340(5) 1 d P H 1
O7 O 0.5000 0.2188(3) 0.2500 0.080 Uiso 0.533(7) 2 d SP . 1
O9 O 0.4357(3) 0.30073(19) 0.17342(14) 0.080 Uiso 0.628(5) 1 d P I 1
O10 O 0.4631(4) 0.2761(3) 0.1832(2) 0.080 Uiso 0.390(5) 1 d P I 1
O11 O 0.1823(5) 0.4849(4) 0.0363(3) 0.080 Uiso 0.291(5) 1 d P F 1
O12 O 0.4740(3) 0.0113(3) 0.02024(19) 0.080 Uiso 0.430(5) 1 d P . 1
O13 O 0.4252(4) 0.1173(3) 0.0431(2) 0.080 Uiso 0.402(5) 1 d P . 1
O14 O 0.5837(4) 0.0267(3) 0.2400(2) 0.080 Uiso 0.378(5) 1 d P J 1
O16 O 0.4808(5) 0.0299(4) 0.0481(3) 0.080 Uiso 0.285(5) 1 d P . 1
O19 O 0.4538(9) 0.1819(7) 0.2170(5) 0.080 Uiso 0.164(5) 1 d P H 1
O61 O 0.5876(5) 0.0366(4) 0.3131(3) 0.080 Uiso 0.311(5) 1 d P J 1
O62 O 0.5971(7) 0.0311(5) 0.2883(4) 0.080 Uiso 0.238(5) 1 d P J 1
O63 O 0.5732(13) 0.0480(9) 0.2687(7) 0.080 Uiso 0.133(5) 1 d P J 1
O64 O 0.5699(5) 0.0442(3) 0.2208(3) 0.080 Uiso 0.363(5) 1 d P J 1
O65 O 0.4809(10) 0.0970(8) 0.1755(6) 0.080 Uiso 0.149(5) 1 d P H 1
O66 O 0.4165(11) 0.0821(9) 0.0538(7) 0.080 Uiso 0.137(5) 1 d P . 1
O67 O 0.4921(11) 0.2092(9) 0.2272(6) 0.080 Uiso 0.147(6) 1 d P . 1
O68 O 0.4861(10) 0.1679(8) 0.1166(6) 0.080 Uiso 0.164(6) 1 d P G 1
O69 O 0.4273(9) 0.1429(7) 0.0404(5) 0.080 Uiso 0.179(6) 1 d P . 1
O70 O 0.4484(5) 0.1520(4) 0.1940(3) 0.080 Uiso 0.352(6) 1 d P H 1
O71 O 0.5256(13) 0.1968(10) 0.0482(8) 0.080 Uiso 0.117(5) 1 d P K 1
C1 C 0.4181(4) 0.6762(3) -0.0486(2) 0.100 Uiso 0.759(9) 1 d P L 2
C2 C 0.4055(8) 0.7096(6) -0.0187(5) 0.100 Uiso 0.346(9) 1 d P L 2
C3 C 0.4185(16) 0.7024(12) -0.0529(9) 0.100 Uiso 0.192(10) 1 d P L 2
C4 C 0.3592(6) 0.7578(5) 0.0047(4) 0.100 Uiso 0.472(8) 1 d P L 2
C5 C 0.4515(11) 0.6736(9) -0.0131(7) 0.100 Uiso 0.252(9) 1 d P L 2
C6 C 0.5301(9) 0.7027(7) -0.0010(6) 0.100 Uiso 0.302(8) 1 d P L 2
C8 C 0.4675(18) 0.6953(13) 0.0140(10) 0.100 Uiso 0.167(9) 1 d P L 2
C9 C 0.4257(9) 0.7039(7) 0.0490(5) 0.100 Uiso 0.331(9) 1 d P L 2
C10 C 0.5283(8) 0.7258(6) 0.0409(5) 0.100 Uiso 0.367(9) 1 d P L 2
C11 C 0.5231(4) 0.6340(4) -0.0015(3) 0.100 Uiso 0.635(8) 1 d P L 2
C12 C 0.4389(8) 0.6507(6) 0.0353(5) 0.100 Uiso 0.352(9) 1 d P L 2
C13 C 0.3666(9) 0.6143(6) 0.0297(5) 0.100 Uiso 0.337(9) 1 d P L 2
C14 C 0.4175(11) 0.6054(8) 0.0584(6) 0.100 Uiso 0.272(9) 1 d P L 2
C15 C 0.4763(16) 0.6017(11) 0.0466(9) 0.100 Uiso 0.192(9) 1 d P L 2
C16 C 0.4187(9) 0.7167(6) 0.0891(5) 0.100 Uiso 0.355(9) 1 d P L 2
C17 C 0.3454(7) 0.7747(5) 0.0312(4) 0.100 Uiso 0.431(9) 1 d P L 2
C18 C 0.3752(14) 0.6957(10) 0.0909(7) 0.100 Uiso 0.222(9) 1 d P L 2
C19 C 0.3215(11) 0.7372(8) 0.0116(6) 0.100 Uiso 0.272(9) 1 d P L 2
C20 C 0.4048(15) 0.7485(12) 0.0668(9) 0.100 Uiso 0.194(9) 1 d P L 2
C22 C 0.3671(19) 0.6669(15) 0.0553(11) 0.100 Uiso 0.151(9) 1 d P L 2
C23 C 0.4848(13) 0.7446(9) 0.0414(7) 0.100 Uiso 0.241(9) 1 d P L 2
C24 C 0.5283(13) 0.7056(10) 0.0719(8) 0.100 Uiso 0.229(9) 1 d P L 2
C25 C 0.5214(12) 0.6193(9) 0.0330(7) 0.100 Uiso 0.250(9) 1 d P L 2
C26 C 0.4263(9) 0.5866(7) 0.0309(5) 0.100 Uiso 0.330(9) 1 d P L 2
C27 C 0.4448(16) 0.6490(12) 0.0944(9) 0.100 Uiso 0.182(9) 1 d P L 2
C28 C 0.3801(9) 0.7377(7) 0.0245(5) 0.100 Uiso 0.341(10) 1 d P L 2
C51 C 0.0329(15) 0.2165(12) 0.2799(9) 0.100 Uiso 0.189(9) 1 d P . 3
C52 C 0.0000 0.1626(7) 0.2500 0.100 Uiso 0.439(12) 2 d SP . 3
C53 C 0.0737(10) 0.1885(7) 0.3026(6) 0.100 Uiso 0.292(9) 1 d P M 3
C54 C 0.0434(11) 0.1293(9) 0.3086(7) 0.100 Uiso 0.251(8) 1 d P . 3
C55 C -0.0299(16) 0.2177(13) 0.3077(10) 0.100 Uiso 0.174(9) 1 d P . 3
C56 C 0.0414(16) 0.2278(12) 0.3156(9) 0.100 Uiso 0.182(9) 1 d P M 3
C57 C 0.0000 0.0915(10) 0.2500 0.100 Uiso 0.326(12) 2 d SP . 3
C58 C 0.1007(10) 0.1307(7) 0.2427(6) 0.100 Uiso 0.296(8) 1 d P . 3
C59 C 0.1110(9) 0.2006(7) 0.2351(5) 0.100 Uiso 0.329(9) 1 d P N 3
C60 C 0.0617(9) 0.2521(7) 0.2406(5) 0.100 Uiso 0.315(8) 1 d P . 3
C61 C 0.0157(11) 0.2607(8) 0.2612(6) 0.100 Uiso 0.264(8) 1 d P . 3
C62 C 0.0445(12) 0.1584(10) 0.1816(7) 0.100 Uiso 0.234(9) 1 d P . 3
C63 C 0.0795(12) 0.1610(10) 0.2216(7) 0.100 Uiso 0.245(9) 1 d P . 3
C64 C 0.0435(12) 0.1148(9) 0.2679(7) 0.100 Uiso 0.244(9) 1 d P . 3
C65 C -0.0327(16) 0.1213(12) 0.2682(9) 0.100 Uiso 0.193(9) 1 d P . 3
C66 C 0.0277(7) 0.2024(6) 0.2477(6) 0.100 Uiso 0.338(9) 1 d P . 3
C67 C 0.0070(13) 0.1659(10) 0.2976(7) 0.100 Uiso 0.236(9) 1 d P . 3
C68 C 0.0602(13) 0.1707(10) 0.2614(7) 0.100 Uiso 0.239(9) 1 d P . 3

loop_
_atom_site_aniso_label
_atom_site_aniso_U_11
_atom_site_aniso_U_22
_atom_site_aniso_U_33
_atom_site_aniso_U_23
_atom_site_aniso_U_13
_atom_site_aniso_U_12
C111 0.050(2) 0.052(2) 0.0456(19) 0.0169(16) 0.0005(17) -0.0147(18)
C112 0.0470(19) 0.052(2) 0.0397(18) 0.0131(15) -0.0180(16) -0.0192(17)
O112 0.0719(16) 0.0457(14) 0.0529(15) 0.0105(12) -0.0119(13) -0.0073(13)
C113 0.059(2) 0.053(2) 0.0302(17) 0.0040(15) -0.0039(17) -0.0180(18)
O113 0.0814(17) 0.0445(14) 0.0377(13) 0.0012(11) -0.0179(13) -0.0046(13)
C114 0.050(2) 0.049(2) 0.0384(17) 0.0111(16) -0.0088(17) -0.0106(17)
O114 0.0526(14) 0.0366(13) 0.0458(14) -0.0003(11) 0.0002(12) -0.0075(12)
C115 0.0435(19) 0.052(2) 0.0384(18) 0.0018(15) -0.0018(16) -0.0155(17)
O115 0.0549(15) 0.0618(15) 0.0380(13) 0.0121(11) -0.0032(12) -0.0113(13)
C116 0.055(2) 0.073(3) 0.044(2) -0.0016(19) -0.0047(19) 0.002(2)
O116 0.097(2) 0.108(2) 0.0739(18) 0.0426(16) -0.0158(17) -0.0264(18)
C121 0.062(2) 0.0412(19) 0.0375(18) 0.0025(17) -0.0038(17) -0.0087(18)
C122 0.061(2) 0.046(2) 0.0405(19) 0.0000(16) -0.0029(17) -0.0044(18)
O122 0.0572(15) 0.0509(15) 0.0493(14) -0.0023(12) -0.0058(13) -0.0102(13)
C123 0.052(2) 0.052(2) 0.0312(18) -0.0010(17) -0.0025(15) -0.0062(18)
O123 0.0694(16) 0.0590(16) 0.0328(13) -0.0046(11) -0.0066(12) 0.0095(14)
C124 0.061(2) 0.043(2) 0.0380(17) -0.0017(16) -0.0057(16) -0.0006(19)
O124 0.0474(13) 0.0454(13) 0.0402(13) 0.0010(11) -0.0100(11) 0.0060(12)
C125 0.062(2) 0.050(2) 0.0363(18) -0.0036(16) -0.0111(16) 0.0004(18)
O125 0.0714(16) 0.0597(16) 0.0358(13) 0.0017(12) -0.0065(12) 0.0018(14)
C126 0.068(2) 0.078(3) 0.045(2) -0.005(2) -0.0105(19) 0.010(2)
O126 0.108(2) 0.0794(18) 0.0725(18) 0.0208(15) -0.0234(17) 0.0182(18)
C131 0.055(2) 0.0321(18) 0.0381(18) -0.0049(15) -0.0139(16) 0.0189(17)
C132 0.051(2) 0.054(2) 0.0364(18) -0.0157(16) -0.0122(16) 0.0125(18)
O132 0.0621(16) 0.0629(16) 0.0439(14) -0.0137(12) -0.0145(13) 0.0121(14)
C133 0.053(2) 0.0461(18) 0.0326(17) -0.0046(15) -0.0034(16) 0.0143(18)
O133 0.0635(16) 0.0747(17) 0.0321(13) -0.0068(12) -0.0106(12) 0.0087(15)
C134 0.050(2) 0.0436(19) 0.0443(18) -0.0064(15) -0.0051(17) 0.0133(17)
O134 0.0510(14) 0.0473(13) 0.0463(14) 0.0001(11) -0.0044(12) 0.0089(12)
C135 0.062(2) 0.0377(18) 0.0345(17) -0.0037(15) -0.0072(17) 0.0116(18)
O135 0.0581(14) 0.0428(13) 0.0378(13) -0.0007(11) -0.0132(12) 0.0085(12)
C136 0.070(2) 0.047(2) 0.0407(19) -0.0010(16) -0.0023(19) 0.0080(19)
O136 0.0526(15) 0.0597(16) 0.0554(15) 0.0070(13) -0.0097(13) 0.0000(13)
C141 0.048(2) 0.055(2) 0.0431(19) -0.0002(16) -0.0065(18) 0.0097(18)
C142 0.047(2) 0.051(2) 0.0499(19) -0.0044(16) 0.0001(18) 0.0075(18)
O142 0.0688(17) 0.0560(15) 0.0402(14) -0.0039(12) -0.0017(13) 0.0092(15)
C143 0.046(2) 0.051(2) 0.0352(18) 0.0023(15) 0.0023(17) 0.0111(17)
O143 0.0588(16) 0.0517(14) 0.0342(13) 0.0031(11) -0.0043(12) -0.0053(13)
C144 0.043(2) 0.0394(18) 0.0408(17) 0.0024(15) -0.0076(17) 0.0023(16)
O144 0.0424(13) 0.0314(11) 0.0391(13) 0.0008(10) 0.0000(11) -0.0051(11)
C145 0.062(2) 0.041(2) 0.0419(18) 0.0017(15) -0.0115(18) 0.0135(18)
O145 0.0525(14) 0.0522(14) 0.0500(14) 0.0016(11) -0.0134(12) 0.0106(13)
C146 0.100(3) 0.070(3) 0.055(2) -0.0088(19) -0.019(2) -0.002(2)
O146 0.116(2) 0.124(3) 0.094(2) -0.0108(19) -0.031(2) -0.023(2)
C151 0.0378(18) 0.0361(17) 0.0297(16) 0.0006(14) 0.0039(15) 0.0004(16)
C152 0.0449(18) 0.0375(19) 0.0275(16) -0.0008(14) 0.0055(15) -0.0113(16)
O152 0.0531(14) 0.0500(14) 0.0341(13) 0.0022(11) 0.0092(11) -0.0095(13)
C153 0.0406(18) 0.0369(19) 0.0277(16) 0.0037(14) -0.0030(15) -0.0020(16)
O153 0.0428(14) 0.0612(15) 0.0345(12) 0.0089(11) 0.0032(12) 0.0088(13)
C154 0.0343(17) 0.0309(18) 0.0344(16) -0.0012(15) -0.0023(15) -0.0080(16)
O154 0.0398(13) 0.0348(13) 0.0328(12) -0.0004(10) -0.0003(10) -0.0051(11)
C155 0.0382(18) 0.0423(19) 0.0304(16) -0.0007(14) -0.0024(15) -0.0022(17)
O155 0.0371(12) 0.0446(13) 0.0281(12) -0.0012(10) -0.0019(10) -0.0030(11)
C156 0.050(2) 0.053(2) 0.0390(17) -0.0003(16) 0.0045(16) 0.0075(18)
O156 0.075(2) 0.0445(19) 0.051(2) -0.0041(16) 0.0022(18) -0.0002(19)
C157 0.050(2) 0.053(2) 0.0390(17) -0.0003(16) 0.0045(16) 0.0075(18)
O157 0.095(5) 0.089(5) 0.045(4) 0.008(4) -0.011(4) 0.012(4)
C161 0.0492(19) 0.0330(19) 0.0320(18) 0.0026(15) 0.0036(15) -0.0033(17)
C162 0.049(2) 0.0360(19) 0.0287(17) 0.0014(15) 0.0022(15) 0.0108(16)
O162 0.0530(15) 0.0591(15) 0.0297(13) 0.0123(11) 0.0079(11) 0.0071(13)
C163 0.048(2) 0.0360(19) 0.0296(17) 0.0021(15) -0.0044(15) 0.0070(16)
O163 0.0447(14) 0.0632(16) 0.0329(13) -0.0043(12) 0.0009(11) 0.0090(13)
C164 0.0435(19) 0.0340(18) 0.0297(16) -0.0020(15) 0.0041(15) 0.0054(16)
O164 0.0403(13) 0.0428(13) 0.0362(13) -0.0023(11) 0.0041(11) -0.0022(11)
C165 0.048(2) 0.0364(19) 0.0292(17) 0.0003(15) -0.0022(15) -0.0005(16)
O165 0.0506(14) 0.0405(13) 0.0267(12) -0.0030(10) 0.0030(11) -0.0058(12)
C166 0.052(2) 0.051(2) 0.0301(17) 0.0048(16) -0.0062(16) -0.0088(18)
O166 0.0664(16) 0.0561(16) 0.0450(14) -0.0086(12) 0.0147(13) -0.0061(14)
C171 0.045(2) 0.0471(19) 0.0361(18) -0.0019(15) 0.0052(17) 0.0059(18)
C172 0.045(2) 0.0530(19) 0.0304(17) -0.0010(15) 0.0020(16) 0.0046(18)
O172 0.0555(15) 0.0488(14) 0.0423(13) -0.0025(11) -0.0094(12) 0.0016(13)
C173 0.041(2) 0.0481(18) 0.0335(18) -0.0003(15) 0.0003(16) -0.0001(18)
O173 0.0611(15) 0.0546(15) 0.0350(13) 0.0021(11) -0.0114(12) -0.0114(13)
C174 0.042(2) 0.0440(18) 0.0360(17) 0.0005(15) 0.0018(16) -0.0017(17)
O174 0.0502(14) 0.0423(13) 0.0479(14) 0.0025(11) 0.0087(12) -0.0135(12)
C175 0.042(2) 0.0487(19) 0.0355(18) 0.0009(15) 0.0011(16) -0.0010(18)
O175 0.0465(14) 0.0590(15) 0.0328(12) -0.0009(11) 0.0048(11) -0.0007(13)
C176 0.056(2) 0.065(2) 0.0370(18) 0.0009(17) -0.0126(18) -0.005(2)
O176 0.0587(16) 0.0864(19) 0.0531(15) 0.0124(14) 0.0108(13) -0.0199(15)
O1 0.0621(16) 0.0800(18) 0.0484(15) 0.0054(13) 0.0080(14) 0.0199(15)
O2 0.085(2) 0.0836(19) 0.083(2) 0.0214(16) 0.0153(17) 0.0215(18)
O3 0.084(2) 0.107(2) 0.093(2) 0.0084(18) 0.0134(18) -0.0123(19)

loop_
_atom_type_symbol
_atom_type_description
_atom_type_scat_dispersion_real
_atom_type_scat_dispersion_imag
_atom_type_scat_source
C C 0.0033 0.0000 'International Tables Vol C Tables 4.2.6.8 and 6.1.1.4'
H H 0.0000 0.0000 'International Tables Vol C Tables 4.2.6.8 and 6.1.1.4'
O O 0.0106 0.0000 'International Tables Vol C Tables 4.2.6.8 and 6.1.1.4'

loop_
_geom_angle_atom_site_label_1
_geom_angle_atom_site_label_2
_geom_angle_atom_site_label_3
_geom_angle
_geom_angle_site_symmetry_1
_geom_angle_site_symmetry_3
O115 C111 O174 111.0(3) . .
O115 C111 C112 111.3(3) . .
O174 C111 C112 106.9(3) . .
O112 C112 C113 111.1(3) . .
O112 C112 C111 110.7(3) . .
C113 C112 C111 108.9(3) . .
O113 C113 C112 110.6(3) . .
O113 C113 C114 108.3(3) . .
C112 C113 C114 109.5(3) . .
O114 C114 C113 108.7(3) . .
O114 C114 C115 109.0(3) . .
C113 C114 C115 110.5(3) . .
C121 O114 C114 118.1(3) . .
O115 C115 C116 105.9(3) . .
O115 C115 C114 111.4(3) . .
C116 C115 C114 114.0(3) . .
C111 O115 C115 114.5(2) . .
O116 C116 C115 111.0(3) . .
O125 C121 O114 111.2(3) . .
O125 C121 C122 110.2(3) . .
O114 C121 C122 107.7(3) . .
O122 C122 C123 111.8(3) . .
O122 C122 C121 111.1(3) . .
C123 C122 C121 110.7(3) . .
O123 C123 C122 111.0(3) . .
O123 C123 C124 109.7(3) . .
C122 C123 C124 108.5(3) . .
O124 C124 C123 109.0(3) . .
O124 C124 C125 109.0(3) . .
C123 C124 C125 111.8(3) . .
C131 O124 C124 116.6(3) . .
O125 C125 C126 107.2(3) . .
O125 C125 C124 109.1(3) . .
C126 C125 C124 113.3(3) . .
C121 O125 C125 115.0(3) . .
O126 C126 C125 111.4(3) . .
O124 C131 O135 110.9(3) . .
O124 C131 C132 106.9(3) . .
O135 C131 C132 109.6(3) . .
O132 C132 C133 111.9(3) . .
O132 C132 C131 110.5(3) . .
C133 C132 C131 111.3(3) . .
O133 C133 C132 112.1(3) . .
O133 C133 C134 108.3(3) . .
C132 C133 C134 109.4(3) . .
O134 C134 C135 110.0(3) . .
O134 C134 C133 107.0(3) . .
C135 C134 C133 112.3(3) . .
C134 O134 C141 118.9(3) . .
O135 C135 C136 107.0(3) . .
O135 C135 C134 111.5(3) . .
C136 C135 C134 113.8(3) . .
C131 O135 C135 114.9(2) . .
O136 C136 C135 111.3(3) . .
O145 C141 O134 109.6(3) . .
O145 C141 C142 112.1(3) . .
O134 C141 C142 107.8(3) . .
O142 C142 C141 110.8(3) . .
O142 C142 C143 112.2(3) . .
C141 C142 C143 110.0(3) . .
O143 C143 C144 111.6(3) . .
O143 C143 C142 109.2(3) . .
C144 C143 C142 109.0(3) . .
O144 C144 C143 107.9(3) . .
O144 C144 C145 109.1(3) . .
C143 C144 C145 112.5(3) . .
C151 O144 C144 118.6(2) . .
O145 C145 C144 110.4(3) . .
O145 C145 C146 105.6(3) . .
C144 C145 C146 115.4(3) . .
C141 O145 C145 113.8(3) . .
O146 C146 C145 111.9(4) . .
O155 C151 O144 111.5(2) . .
O155 C151 C152 111.3(3) . .
O144 C151 C152 108.1(2) . .
O152 C152 C153 111.6(3) . .
O152 C152 C151 111.1(3) . .
C153 C152 C151 109.3(3) . .
O153 C153 C152 109.3(3) . .
O153 C153 C154 110.7(3) . .
C152 C153 C154 108.3(3) . .
O154 C154 C153 107.4(2) . .
O154 C154 C155 108.9(2) . .
C153 C154 C155 111.3(3) . .
C161 O154 C154 118.7(2) . .
O155 C155 C154 111.7(3) . .
O155 C155 C156 106.2(3) . .
C154 C155 C156 112.6(3) . .
C151 O155 C155 113.5(2) . .
O156 C156 C155 109.4(2) . .
O165 C161 O154 111.6(2) . .
O165 C161 C162 110.3(3) . .
O154 C161 C162 107.7(3) . .
O162 C162 C161 111.2(3) . .
O162 C162 C163 110.7(3) . .
C161 C162 C163 110.1(3) . .
O163 C163 C164 109.4(3) . .
O163 C163 C162 111.2(3) . .
C164 C163 C162 106.9(3) . .
O164 C164 C163 106.4(2) . .
O164 C164 C165 108.8(2) . .
C163 C164 C165 112.0(3) . .
C171 O164 C164 118.2(2) . .
O165 C165 C166 105.5(3) . .
O165 C165 C164 110.6(2) . .
C166 C165 C164 112.8(3) . .
C161 O165 C165 114.7(2) . .
O166 C166 C165 111.2(3) . .
O175 C171 O164 109.5(3) . .
O175 C171 C172 110.9(3) . .
O164 C171 C172 108.7(3) . .
O172 C172 C171 110.6(3) . .
O172 C172 C173 110.8(3) . .
C171 C172 C173 111.1(3) . .
O173 C173 C174 110.1(3) . .
O173 C173 C172 111.4(3) . .
C174 C173 C172 107.5(3) . .
O174 C174 C173 107.4(3) . .
O174 C174 C175 107.4(3) . .
C173 C174 C175 111.5(3) . .
C111 O174 C174 119.5(3) . .
O175 C175 C174 109.3(3) . .
O175 C175 C176 105.2(3) . .
C174 C175 C176 113.0(3) . .
C171 O175 C175 114.2(2) . .
O176 C176 C175 111.7(3) . .
O70 O6 O65 123.4(18) . .
O70 O6 O19 10.8(13) . .
O65 O6 O19 126.2(13) . .
O67 O7 O67 146(3) 3_655 .
O67 O7 O19 123.9(19) 3_655 .
O67 O7 O19 29.6(17) . .
O67 O7 O19 29.6(17) 3_655 3_655
O67 O7 O19 123.9(19) . 3_655
O19 O7 O19 115.0(13) . 3_655
O16 O12 O12 171.7(8) . 4
O69 O13 O66 164(3) . .
O64 O14 O63 111.4(16) . .
O64 O14 O62 142.0(11) . .
O63 O14 O62 31.7(13) . .
O12 O16 O66 108.6(11) . .
O70 O19 O67 137(2) . .
O70 O19 O6 6.2(8) . .
O67 O19 O6 132.0(19) . .
O70 O19 O7 153.0(17) . .
O67 O19 O7 22.1(13) . .
O6 O19 O7 149.4(13) . .
O62 O61 O63 30.5(13) . .
O61 O62 O63 121(2) . .
O61 O62 O14 157.6(16) . .
O63 O62 O14 40.2(17) . .
O62 O63 O14 108(3) . .
O62 O63 O61 28.7(13) . .
O14 O63 O61 135(2) . .
O62 O63 O64 136(2) . .
O14 O63 O64 28.4(8) . .
O61 O63 O64 163.8(18) . .
O14 O64 O63 40.3(11) . .
O6 O65 O70 18.5(7) . .
O13 O66 O69 6.3(10) . .
O13 O66 O16 118.7(19) . .
O69 O66 O16 123.4(15) . .
O7 O67 O19 128(3) . .
O7 O67 O67 16.9(17) . 3_655
O19 O67 O67 117(2) . 3_655
O13 O69 O66 9.5(16) . .
O6 O70 O19 163(2) . .
O6 O70 O65 38.1(13) . .
O19 O70 O65 144.1(15) . .
C3 C1 C2 64(3) . .
C3 C1 C5 104(3) . .
C2 C1 C5 57.3(12) . .
C3 C2 C5 83(2) . .
C3 C2 C1 30.1(15) . .
C5 C2 C1 62.9(13) . .
C3 C2 C28 163(2) . .
C5 C2 C28 111.9(16) . .
C1 C2 C28 165.1(14) . .
C3 C2 C4 132(2) . .
C5 C2 C4 143.2(16) . .
C1 C2 C4 153.1(13) . .
C28 C2 C4 31.7(8) . .
C3 C2 C8 116(2) . .
C5 C2 C8 41.1(15) . .
C1 C2 C8 103.1(16) . .
C28 C2 C8 75.0(15) . .
C4 C2 C8 103.7(15) . .
C3 C2 C19 134(2) . .
C5 C2 C19 136.5(16) . .
C1 C2 C19 137.1(13) . .
C28 C2 C19 36.7(9) . .
C4 C2 C19 26.5(7) . .
C8 C2 C19 109.4(16) . .
C1 C3 C2 86(3) . .
C1 C3 C5 53(2) . .
C2 C3 C5 50.8(16) . .
C28 C4 C19 83.3(19) . .
C28 C4 C17 73.6(16) . .
C19 C4 C17 78.2(17) . .
C28 C4 C2 73.4(14) . .
C19 C4 C2 99.2(17) . .
C17 C4 C2 146.9(14) . .
C8 C5 C2 89(2) . .
C8 C5 C1 147(3) . .
C2 C5 C1 59.8(12) . .
C8 C5 C3 125(3) . .
C2 C5 C3 45.8(14) . .
C1 C5 C3 23.1(12) . .
C8 C5 C12 55(2) . .
C2 C5 C12 105.1(17) . .
C1 C5 C12 139.7(17) . .
C3 C5 C12 147.3(19) . .
C8 C5 C6 50(2) . .
C2 C5 C6 111.8(17) . .
C1 C5 C6 127.5(17) . .
C3 C5 C6 110.9(17) . .
C12 C5 C6 92.6(14) . .
C8 C5 C11 82(2) . .
C2 C5 C11 169.5(19) . .
C1 C5 C11 127.4(16) . .
C3 C5 C11 137.4(18) . .
C12 C5 C11 74.2(11) . .
C6 C5 C11 58.0(10) . .
C8 C6 C10 71.4(18) . .
C8 C6 C11 78.2(17) . .
C10 C6 C11 112.5(13) . .
C8 C6 C5 38.9(17) . .
C10 C6 C5 110.3(14) . .
C11 C6 C5 61.2(10) . .
C8 C6 C23 52.1(17) . .
C10 C6 C23 28.8(9) . .
C11 C6 C23 119.6(12) . .
C5 C6 C23 89.0(13) . .
C5 C8 C6 91(3) . .
C5 C8 C12 85(3) . .
C6 C8 C12 131(3) . .
C5 C8 C9 125(3) . .
C6 C8 C9 144(3) . .
C12 C8 C9 59.1(16) . .
C5 C8 C23 158(3) . .
C6 C8 C23 85(2) . .
C12 C8 C23 113(3) . .
C9 C8 C23 62.2(17) . .
C5 C8 C2 50.0(19) . .
C6 C8 C2 113(2) . .
C12 C8 C2 102(2) . .
C9 C8 C2 95(2) . .
C23 C8 C2 112(2) . .
C5 C8 C10 150(3) . .
C6 C8 C10 59.1(16) . .
C12 C8 C10 111(2) . .
C9 C8 C10 84.5(19) . .
C23 C8 C10 34.8(12) . .
C2 C8 C10 141(2) . .
C5 C8 C11 64(2) . .
C6 C8 C11 59.2(15) . .
C12 C8 C11 75.7(16) . .
C9 C8 C11 131(2) . .
C23 C8 C11 130(2) . .
C2 C8 C11 113.5(19) . .
C10 C8 C11 95.3(17) . .
C5 C8 C28 99(3) . .
C6 C8 C28 140(2) . .
C12 C8 C28 88.8(19) . .
C9 C8 C28 46.2(13) . .
C23 C8 C28 71.6(17) . .
C2 C8 C28 52.6(12) . .
C10 C8 C28 106.2(18) . .
C11 C8 C28 157(2) . .
C20 C9 C16 48.8(15) . .
C20 C9 C12 168(2) . .
C16 C9 C12 123.0(15) . .
C20 C9 C28 65.7(16) . .
C16 C9 C28 110.4(15) . .
C12 C9 C28 117.0(15) . .
C20 C9 C8 132(2) . .
C16 C9 C8 151(2) . .
C12 C9 C8 59.8(16) . .
C28 C9 C8 88.7(18) . .
C20 C9 C22 102(2) . .
C16 C9 C22 85.8(18) . .
C12 C9 C22 67.4(17) . .
C28 C9 C22 87.3(18) . .
C8 C9 C22 118(2) . .
C20 C9 C23 76.5(17) . .
C16 C9 C23 95.0(15) . .
C12 C9 C23 114.2(16) . .
C28 C9 C23 89.9(14) . .
C8 C9 C23 62.5(17) . .
C22 C9 C23 177(2) . .
C20 C9 C18 63.5(17) . .
C16 C9 C18 35.3(11) . .
C12 C9 C18 105.0(14) . .
C28 C9 C18 99.7(14) . .
C8 C9 C18 165(2) . .
C22 C9 C18 50.8(17) . .
C23 C9 C18 129.6(16) . .
C20 C9 C27 105.9(18) . .
C16 C9 C27 57.2(12) . .
C12 C9 C27 66.3(12) . .
C28 C9 C27 152.7(16) . .
C8 C9 C27 113.3(18) . .
C22 C9 C27 68.5(18) . .
C23 C9 C27 114.1(15) . .
C18 C9 C27 55.4(13) . .
C23 C10 C24 101(2) . .
C23 C10 C6 102(2) . .
C24 C10 C6 132.2(19) . .
C23 C10 C8 66(2) . .
C24 C10 C8 107(2) . .
C6 C10 C8 49.5(14) . .
C25 C11 C6 107.0(14) . .
C25 C11 C5 110.7(15) . .
C6 C11 C5 60.8(10) . .
C25 C11 C8 87.9(16) . .
C6 C11 C8 42.7(11) . .
C5 C11 C8 34.2(12) . .
C25 C11 C15 26.8(14) . .
C6 C11 C15 115.0(11) . .
C5 C11 C15 91.7(12) . .
C8 C11 C15 80.6(13) . .
C8 C12 C9 61.1(16) . .
C8 C12 C14 174(2) . .
C9 C12 C14 120.0(16) . .
C8 C12 C15 125(2) . .
C9 C12 C15 140.6(18) . .
C14 C12 C15 50.1(15) . .
C8 C12 C26 140.8(19) . .
C9 C12 C26 156.2(15) . .
C14 C12 C26 39.7(10) . .
C15 C12 C26 44.6(13) . .
C8 C12 C22 111(2) . .
C9 C12 C22 58.3(16) . .
C14 C12 C22 73.3(17) . .
C15 C12 C22 122(2) . .
C26 C12 C22 98.5(17) . .
C8 C12 C13 133.4(19) . .
C9 C12 C13 112.1(13) . .
C14 C12 C13 52.7(11) . .
C15 C12 C13 90.7(15) . .
C26 C12 C13 48.6(9) . .
C22 C12 C13 56.1(15) . .
C8 C12 C5 39.3(16) . .
C9 C12 C5 91.5(13) . .
C14 C12 C5 143.7(16) . .
C15 C12 C5 116.0(17) . .
C26 C12 C5 104.9(13) . .
C22 C12 C5 115.7(18) . .
C13 C12 C5 101.1(12) . .
C8 C12 C25 87.5(17) . .
C9 C12 C25 125.3(14) . .
C14 C12 C25 87.1(14) . .
C15 C12 C25 37.1(14) . .
C26 C12 C25 73.1(12) . .
C22 C12 C25 156.0(18) . .
C13 C12 C25 121.5(13) . .
C5 C12 C25 88.4(13) . .
C8 C12 C27 119.3(19) . .
C9 C12 C27 72.9(13) . .
C14 C12 C27 57.2(13) . .
C15 C12 C27 72.3(16) . .
C26 C12 C27 94.6(13) . .
C22 C12 C27 69.0(17) . .
C13 C12 C27 98.5(13) . .
C5 C12 C27 158.6(15) . .
C25 C12 C27 88.9(13) . .
C26 C13 C14 44.4(12) . .
C26 C13 C22 113.5(19) . .
C14 C13 C22 75.6(18) . .
C26 C13 C12 62.5(11) . .
C14 C13 C12 53.8(11) . .
C22 C13 C12 59.3(16) . .
C26 C14 C15 62(2) . .
C26 C14 C13 65.6(16) . .
C15 C14 C13 118(2) . .
C26 C14 C12 79.8(17) . .
C15 C14 C12 66.7(18) . .
C13 C14 C12 73.5(13) . .
C26 C14 C27 148(2) . .
C15 C14 C27 89(2) . .
C13 C14 C27 127.4(18) . .
C12 C14 C27 78.1(15) . .
C26 C14 C22 114(2) . .
C15 C14 C22 124(2) . .
C13 C14 C22 56.0(15) . .
C12 C14 C22 58.1(15) . .
C27 C14 C22 71.5(17) . .
C25 C15 C26 128(3) . .
C25 C15 C14 151(3) . .
C26 C15 C14 51.5(18) . .
C25 C15 C12 88(2) . .
C26 C15 C12 74.1(19) . .
C14 C15 C12 63.2(18) . .
C25 C15 C27 110(3) . .
C26 C15 C27 106(2) . .
C14 C15 C27 55.2(17) . .
C12 C15 C27 65.5(15) . .
C25 C15 C11 30.2(16) . .
C26 C15 C11 99(2) . .
C14 C15 C11 131(2) . .
C12 C15 C11 72.4(14) . .
C27 C15 C11 121.9(16) . .
C18 C16 C20 101(3) . .
C18 C16 C9 92(2) . .
C20 C16 C9 62.5(18) . .
C18 C16 C27 75(2) . .
C20 C16 C27 144(2) . .
C9 C16 C27 81.5(14) . .
C18 C16 C22 42.9(19) . .
C20 C16 C22 86(2) . .
C9 C16 C22 49.3(13) . .
C27 C16 C22 67.1(15) . .
C4 C17 C28 49.5(12) . .
C4 C17 C19 47.8(13) . .
C28 C17 C19 61.9(14) . .
C4 C17 C20 104.8(15) . .
C28 C17 C20 57.4(14) . .
C19 C17 C20 109.4(16) . .
C16 C18 C22 108(3) . .
C16 C18 C20 41.9(17) . .
C22 C18 C20 91(2) . .
C16 C18 C9 53.1(16) . .
C22 C18 C9 55.5(18) . .
C20 C18 C9 45.9(13) . .
C16 C18 C27 72(2) . .
C22 C18 C27 79(2) . .
C20 C18 C27 106(2) . .
C9 C18 C27 71.9(15) . .
C4 C19 C17 54.0(14) . .
C4 C19 C28 48.1(14) . .
C17 C19 C28 56.5(14) . .
C4 C19 C2 54.3(14) . .
C17 C19 C2 101.9(15) . .
C28 C19 C2 54.7(12) . .
C16 C20 C9 69(2) . .
C16 C20 C28 125(3) . .
C9 C20 C28 62.2(16) . .
C16 C20 C18 36.7(15) . .
C9 C20 C18 70.6(18) . .
C28 C20 C18 102(2) . .
C16 C20 C23 94(2) . .
C9 C20 C23 57.8(15) . .
C28 C20 C23 80.2(17) . .
C18 C20 C23 120(2) . .
C16 C20 C17 149(3) . .
C9 C20 C17 102(2) . .
C28 C20 C17 40.1(10) . .
C18 C20 C17 112.6(19) . .
C23 C20 C17 106.1(18) . .
C18 C22 C9 74(2) . .
C18 C22 C13 153(3) . .
C9 C22 C13 116(3) . .
C18 C22 C12 112(3) . .
C9 C22 C12 54.2(15) . .
C13 C22 C12 64.5(17) . .
C18 C22 C14 108(3) . .
C9 C22 C14 96(2) . .
C13 C22 C14 48.4(13) . .
C12 C22 C14 48.6(13) . .
C18 C22 C16 29.2(14) . .
C9 C22 C16 44.9(13) . .
C13 C22 C16 148(3) . .
C12 C22 C16 86.7(18) . .
C14 C22 C16 102.2(19) . .
C18 C22 C27 58.8(19) . .
C9 C22 C27 69.3(18) . .
C13 C22 C27 100(2) . .
C12 C22 C27 64.0(16) . .
C14 C22 C27 51.7(14) . .
C16 C22 C27 51.9(13) . .
C18 C22 C28 89(2) . .
C9 C22 C28 46.1(13) . .
C13 C22 C28 116(2) . .
C12 C22 C28 83.9(18) . .
C14 C22 C28 132(2) . .
C16 C22 C28 71.9(14) . .
C27 C22 C28 114(2) . .
C10 C23 C9 110(2) . .
C10 C23 C8 79(2) . .
C9 C23 C8 55.2(16) . .
C10 C23 C24 43.4(16) . .
C9 C23 C24 84.7(15) . .
C8 C23 C24 91.2(19) . .
C10 C23 C20 144(2) . .
C9 C23 C20 45.7(13) . .
C8 C23 C20 97(2) . .
C24 C23 C20 101.1(18) . .
C10 C23 C6 48.7(15) . .
C9 C23 C6 96.7(14) . .
C8 C23 C6 42.8(15) . .
C24 C23 C6 84.5(14) . .
C20 C23 C6 140.1(17) . .
C10 C24 C23 35.5(13) . .
C15 C25 C11 123(3) . .
C15 C25 C12 54.5(19) . .
C11 C25 C12 86.4(14) . .
C15 C25 C26 26.9(18) . .
C11 C25 C26 96.5(15) . .
C12 C25 C26 49.1(9) . .
C14 C26 C15 67(2) . .
C14 C26 C13 70.0(17) . .
C15 C26 C13 125(2) . .
C14 C26 C12 60.6(15) . .
C15 C26 C12 61.2(17) . .
C13 C26 C12 68.9(12) . .
C14 C26 C25 86.9(18) . .
C15 C26 C25 24.7(17) . .
C13 C26 C25 126.5(14) . .
C12 C26 C25 57.8(10) . .
C14 C27 C16 116.0(19) . .
C14 C27 C18 97.0(18) . .
C16 C27 C18 32.7(11) . .
C14 C27 C12 44.7(11) . .
C16 C27 C12 82.1(14) . .
C18 C27 C12 83.0(15) . .
C14 C27 C15 36.1(12) . .
C16 C27 C15 123.0(19) . .
C18 C27 C15 123(2) . .
C12 C27 C15 42.3(11) . .
C14 C27 C22 56.9(15) . .
C16 C27 C22 61.0(15) . .
C18 C27 C22 41.9(14) . .
C12 C27 C22 47.0(13) . .
C15 C27 C22 81.5(17) . .
C14 C27 C9 80.7(15) . .
C16 C27 C9 41.4(9) . .
C18 C27 C9 52.6(12) . .
C12 C27 C9 40.9(9) . .
C15 C27 C9 81.8(14) . .
C22 C27 C9 42.2(12) . .
C4 C28 C17 56.9(14) . .
C4 C28 C19 48.6(14) . .
C17 C28 C19 61.7(14) . .
C4 C28 C9 167(2) . .
C17 C28 C9 134.0(17) . .
C19 C28 C9 139.4(19) . .
C4 C28 C20 136(2) . .
C17 C28 C20 82.6(16) . .
C19 C28 C20 129(2) . .
C9 C28 C20 52.1(14) . .
C4 C28 C2 74.9(15) . .
C17 C28 C2 131.7(16) . .
C19 C28 C2 88.5(15) . .
C9 C28 C2 93.7(13) . .
C20 C28 C2 141.1(17) . .
C4 C28 C8 121.8(19) . .
C17 C28 C8 158.4(18) . .
C19 C28 C8 136.3(18) . .
C9 C28 C8 45.1(12) . .
C20 C28 C8 88.9(17) . .
C2 C28 C8 52.4(12) . .
C4 C28 C22 140(2) . .
C17 C28 C22 120.1(17) . .
C19 C28 C22 92.9(18) . .
C9 C28 C22 46.5(13) . .
C20 C28 C22 73.8(17) . .
C2 C28 C22 96.7(14) . .
C8 C28 C22 75.7(15) . .
C66 C51 C56 175(4) . .
C66 C51 C61 77(2) . .
C56 C51 C61 108(3) . .
C66 C51 C53 116(3) . .
C56 C51 C53 58(2) . .
C61 C51 C53 152(3) . .
C66 C51 C68 50.6(17) . .
C56 C51 C68 124(3) . .
C61 C51 C68 124(3) . .
C53 C51 C68 65.9(19) . .
C66 C51 C67 95(2) . .
C56 C51 C67 81(2) . .
C61 C51 C67 144(3) . .
C53 C51 C67 61.9(18) . .
C68 C51 C67 67.9(19) . .
C66 C51 C66 45.2(17) . 3
C56 C51 C66 137(3) . 3
C61 C51 C66 72.6(19) . 3
C53 C51 C66 135(2) . 3
C68 C51 C66 81.3(19) . 3
C67 C51 C66 77.4(18) . 3
C66 C51 C55 120(3) . .
C56 C51 C55 61(2) . .
C61 C51 C55 94(2) . .
C53 C51 C55 99(2) . .
C68 C51 C55 126(3) . .
C67 C51 C55 59.9(19) . .
C66 C51 C55 75.5(19) 3 .
C66 C51 C60 56.6(16) . .
C56 C51 C60 126(3) . .
C61 C51 C60 43.3(15) . .
C53 C51 C60 122(2) . .
C68 C51 C60 87(2) . .
C67 C51 C60 151(2) . .
C66 C51 C60 84.8(18) 3 .
C55 C51 C60 137(2) . .
C66 C51 C52 37.7(13) . .
C56 C51 C52 139(3) . .
C61 C51 C52 105(2) . .
C53 C51 C52 99(2) . .
C68 C51 C52 44.5(14) . .
C67 C51 C52 57.8(14) . .
C66 C51 C52 38.7(10) 3 .
C55 C51 C52 93.6(19) . .
C60 C51 C52 94.2(16) . .
C66 C51 C61 58.1(17) . 3
C56 C51 C61 127(3) . 3
C61 C51 C61 24.2(13) . 3
C53 C51 C61 170(2) . 3
C68 C51 C61 109(2) . 3
C67 C51 C61 125(2) . 3
C66 C51 C61 49.0(12) 3 3
C55 C51 C61 91(2) . 3
C60 C51 C61 48.4(12) . 3
C52 C51 C61 81.3(14) . 3
C66 C52 C66 58.4(18) 3 .
C66 C52 C68 55.1(14) 3 3
C66 C52 C68 107.2(19) . 3
C66 C52 C68 107.2(19) 3 .
C66 C52 C68 55.1(14) . .
C68 C52 C68 162(3) 3 .
C66 C52 C65 113.5(16) 3 .
C66 C52 C65 156.9(17) . .
C68 C52 C65 79.0(18) 3 .
C68 C52 C65 115.5(19) . .
C66 C52 C65 156.9(17) 3 3
C66 C52 C65 113.5(16) . 3
C68 C52 C65 115.5(19) 3 3
C68 C52 C65 79.0(18) . 3
C65 C52 C65 82(3) . 3
C66 C52 C64 114.7(12) 3 3
C66 C52 C64 152.9(14) . 3
C68 C52 C64 59.6(14) 3 3
C68 C52 C64 138.0(19) . 3
C65 C52 C64 49.3(15) . 3
C65 C52 C64 61.3(16) 3 3
C66 C52 C64 152.9(14) 3 .
C66 C52 C64 114.7(12) . .
C68 C52 C64 138.0(19) 3 .
C68 C52 C64 59.6(14) . .
C65 C52 C64 61.3(16) . .
C65 C52 C64 49.3(15) 3 .
C64 C52 C64 83.0(19) 3 .
C66 C52 C67 86.0(14) 3 .
C66 C52 C67 88.9(15) . .
C68 C52 C67 111.9(14) 3 .
C68 C52 C67 67.1(14) . .
C65 C52 C67 68.4(16) . .
C65 C52 C67 116.5(18) 3 .
C64 C52 C67 117.6(14) 3 .
C64 C52 C67 67.2(13) . .
C66 C52 C67 88.9(15) 3 3
C66 C52 C67 86.0(14) . 3
C68 C52 C67 67.1(14) 3 3
C68 C52 C67 111.9(14) . 3
C65 C52 C67 116.5(18) . 3
C65 C52 C67 68.4(16) 3 3
C64 C52 C67 67.2(13) 3 3
C64 C52 C67 117.6(14) . 3
C67 C52 C67 174(2) . 3
C66 C52 C51 59.1(14) 3 .
C66 C52 C51 38.0(14) . .
C68 C52 C51 113.0(19) 3 .
C68 C52 C51 51.1(15) . .
C65 C52 C51 118.9(16) . .
C65 C52 C51 130.0(16) 3 .
C64 C52 C51 165.4(13) 3 .
C64 C52 C51 98.5(13) . .
C67 C52 C51 51.2(13) . .
C67 C52 C51 123.4(16) 3 .
C66 C52 C51 38.0(14) 3 3
C66 C52 C51 59.1(14) . 3
C68 C52 C51 51.1(15) 3 3
C68 C52 C51 113.0(19) . 3
C65 C52 C51 130.0(16) . 3
C65 C52 C51 118.9(16) 3 3
C64 C52 C51 98.5(13) 3 3
C64 C52 C51 165.4(13) . 3
C67 C52 C51 123.4(16) . 3
C67 C52 C51 51.2(13) 3 3
C51 C52 C51 84(2) . 3
C56 C53 C51 58(2) . .
C56 C53 C67 83(2) . .
C51 C53 C67 64.8(18) . .
C56 C53 C68 118(2) . .
C51 C53 C68 60.1(18) . .
C67 C53 C68 67.0(16) . .
C56 C53 C54 119(2) . .
C51 C53 C54 109(2) . .
C67 C53 C54 46.8(13) . .
C68 C53 C54 77.1(15) . .
C56 C53 C66 87.5(19) . .
C51 C53 C66 29.4(15) . .
C67 C53 C66 64.0(13) . .
C68 C53 C66 30.9(11) . .
C54 C53 C66 95.8(13) . .
C67 C54 C64 84(2) . .
C67 C54 C53 59.8(17) . .
C64 C54 C53 96.4(17) . .
C67 C54 C62 39.9(15) . 3
C64 C54 C62 105.3(18) . 3
C53 C54 C62 90.9(14) . 3
C67 C54 C68 56.7(16) . .
C64 C54 C68 48.4(13) . .
C53 C54 C68 48.6(12) . .
C62 C54 C68 95.6(14) 3 .
C67 C54 C65 55.5(17) . .
C64 C54 C65 48.0(14) . .
C53 C54 C65 106.4(16) . .
C62 C54 C65 58.7(13) 3 .
C68 C54 C65 68.1(13) . .
C56 C55 C67 74(2) . .
C56 C55 C62 108(3) . 3
C67 C55 C62 48.2(16) . 3
C56 C55 C51 48.7(19) . .
C67 C55 C51 57.7(18) . .
C62 C55 C51 106(2) 3 .
C56 C55 C66 101(2) . 3
C67 C55 C66 66.4(16) . 3
C62 C55 C66 92.4(19) 3 3
C51 C55 C66 52.3(15) . 3
C56 C55 C60 113(2) . 3
C67 C55 C60 110(2) . 3
C62 C55 C60 124(2) 3 3
C51 C55 C60 76.3(18) . 3
C66 C55 C60 43.5(10) 3 3
C56 C55 C63 134(2) . 3
C67 C55 C63 61.5(16) . 3
C62 C55 C63 48.9(14) 3 3
C51 C55 C63 95(2) . 3
C66 C55 C63 51.8(12) 3 3
C60 C55 C63 74.7(14) 3 3
C56 C55 C61 68.5(19) . .
C67 C55 C61 93.3(19) . .
C62 C55 C61 138(2) 3 .
C51 C55 C61 38.5(14) . .
C66 C55 C61 50.3(11) 3 .
C60 C55 C61 44.7(11) 3 .
C63 C55 C61 101.7(17) 3 .
C53 C56 C51 63(2) . .
C53 C56 C55 107(3) . .
C51 C56 C55 70(2) . .
C53 C56 C67 53.3(17) . .
C51 C56 C67 55(2) . .
C55 C56 C67 54.6(18) . .
C53 C56 C61 97(2) . .
C51 C56 C61 37.0(18) . .
C55 C56 C61 70.7(19) . .
C67 C56 C61 86.9(16) . .
C65 C57 C65 100(4) . 3
C65 C57 C64 64(2) . 3
C65 C57 C64 80(2) 3 3
C65 C57 C64 80(2) . .
C65 C57 C64 64(2) 3 .
C64 C57 C64 122(3) 3 .
C65 C57 C52 50.2(18) . .
C65 C57 C52 50.2(18) 3 .
C64 C57 C52 61.1(15) 3 .
C64 C57 C52 61.1(15) . .
C63 C58 C65 66(2) . 3
C63 C58 C68 66.3(18) . .
C65 C58 C68 72.1(18) 3 .
C63 C58 C64 105(2) . .
C65 C58 C64 51.1(16) 3 .
C68 C58 C64 59.9(15) . .
C63 C58 C59 44.7(15) . .
C65 C58 C59 103.6(18) 3 .
C68 C58 C59 56.1(13) . .
C64 C58 C59 115.8(15) . .
C63 C59 C68 60.1(15) . .
C63 C59 C60 111.2(17) . .
C68 C59 C60 85.5(14) . .
C63 C59 C66 68.2(15) . .
C68 C59 C66 39.9(11) . .
C60 C59 C66 50.8(9) . .
C63 C59 C58 38.9(13) . .
C68 C59 C58 50.5(12) . .
C60 C59 C58 133.7(14) . .
C66 C59 C58 83.0(11) . .
C61 C60 C66 71.9(15) . .
C61 C60 C61 39.1(18) . 3
C66 C60 C61 70.1(13) . 3
C61 C60 C59 133.1(18) . .
C66 C60 C59 67.5(11) . .
C61 C60 C59 134.4(15) 3 .
C61 C60 C51 50.7(15) . .
C66 C60 C51 41.9(13) . .
C61 C60 C51 76.6(16) 3 .
C59 C60 C51 83.0(14) . .
C61 C60 C55 109.0(19) . 3
C66 C60 C55 66.8(14) . 3
C61 C60 C55 73.0(14) 3 3
C59 C60 C55 75.6(13) . 3
C51 C60 C55 108.3(17) . 3
C61 C61 C60 92(3) 3 .
C61 C61 C51 122.4(17) 3 .
C60 C61 C51 86(2) . .
C61 C61 C66 82.6(13) 3 .
C60 C61 C66 62.0(14) . .
C51 C61 C66 46.5(16) . .
C61 C61 C60 49(2) 3 3
C60 C61 C60 136.6(19) . 3
C51 C61 C60 99(2) . 3
C66 C61 C60 90.7(14) . 3
C61 C61 C66 63.0(12) 3 3
C60 C61 C66 97.7(17) . 3
C51 C61 C66 60.4(17) . 3
C66 C61 C66 39.4(11) . 3
C60 C61 C66 51.7(10) 3 3
C61 C61 C56 147(2) 3 .
C60 C61 C56 105.2(18) . .
C51 C61 C56 34.9(16) . .
C66 C61 C56 81.4(14) . .
C60 C61 C56 102.9(16) 3 .
C66 C61 C56 86.8(14) 3 .
C61 C61 C51 33.4(10) 3 3
C60 C61 C51 82.2(17) . 3
C51 C61 C51 90(2) . 3
C66 C61 C51 49.9(12) . 3
C60 C61 C51 54.9(12) 3 3
C66 C61 C51 34.6(11) 3 3
C56 C61 C51 120.7(15) . 3
C61 C61 C55 108(3) 3 .
C60 C61 C55 133.4(19) . .
C51 C61 C55 47.6(17) . .
C66 C61 C55 78.8(14) . .
C60 C61 C55 62.3(14) 3 .
C66 C61 C55 59.0(13) 3 .
C56 C61 C55 40.9(13) . .
C51 C61 C55 91.7(15) 3 .
C67 C62 C63 82(2) 3 .
C67 C62 C55 64.8(19) 3 3
C63 C62 C55 80.7(19) . 3
C67 C62 C54 38.7(15) 3 3
C63 C62 C54 106.2(17) . 3
C55 C62 C54 98.7(18) 3 3
C67 C62 C65 59.0(17) 3 3
C63 C62 C65 45.7(14) . 3
C55 C62 C65 103(2) 3 3
C54 C62 C65 63.9(14) 3 3
C58 C63 C59 96(2) . .
C58 C63 C65 67(2) . 3
C59 C63 C65 143(2) . 3
C58 C63 C68 67.3(18) . .
C59 C63 C68 69.8(17) . .
C65 C63 C68 73(2) 3 .
C58 C63 C62 135(2) . .
C59 C63 C62 126(2) . .
C65 C63 C62 83(2) 3 .
C68 C63 C62 137(2) . .
C58 C63 C66 108(2) . .
C59 C63 C66 68.6(14) . .
C65 C63 C66 84.3(18) 3 .
C68 C63 C66 40.7(13) . .
C62 C63 C66 102.2(17) . .
C58 C63 C67 128(2) . 3
C59 C63 C67 123(2) . 3
C65 C63 C67 61.0(17) 3 3
C68 C63 C67 94.0(18) . 3
C62 C63 C67 42.6(13) . 3
C66 C63 C67 65.1(13) . 3
C58 C63 C52 90.3(18) . .
C59 C63 C52 102.7(17) . .
C65 C63 C52 47.2(15) 3 .
C68 C63 C52 43.4(12) . .
C62 C63 C52 94.1(15) . .
C66 C63 C52 37.1(9) . .
C67 C63 C52 52.0(10) 3 .
C58 C63 C55 169(2) . 3
C59 C63 C55 82.5(17) . 3
C65 C63 C55 107(2) 3 3
C68 C63 C55 102.5(19) . 3
C62 C63 C55 50.3(15) . 3
C66 C63 C55 61.8(14) . 3
C67 C63 C55 46.7(13) 3 3
C52 C63 C55 79.6(14) . 3
C58 C63 C64 43.5(15) . .
C59 C63 C64 109.5(18) . .
C65 C63 C64 36.0(15) 3 .
C68 C63 C64 44.4(13) . .
C62 C63 C64 119.3(18) . .
C66 C63 C64 74.8(13) . .
C67 C63 C64 88.9(14) 3 .
C52 C63 C64 47.5(10) . .
C55 C63 C64 127.0(17) 3 .
C57 C64 C65 56.5(19) . 3
C57 C64 C54 127(2) . .
C65 C64 C54 156(3) 3 .
C57 C64 C68 123(2) . .
C65 C64 C68 76(2) 3 .
C54 C64 C68 84.5(18) . .
C57 C64 C58 113.0(19) . .
C65 C64 C58 62.1(19) 3 .
C54 C64 C58 120(2) . .
C68 C64 C58 58.5(15) . .
C57 C64 C65 48.8(16) . .
C65 C64 C65 80(3) 3 .
C54 C64 C65 88(2) . .
C68 C64 C65 97(2) . .
C58 C64 C65 138(2) . .
C57 C64 C52 77.4(18) . .
C65 C64 C52 55.8(17) 3 .
C54 C64 C52 100.2(16) . .
C68 C64 C52 49.1(13) . .
C58 C64 C52 89.8(14) . .
C65 C64 C52 51.9(14) . .
C57 C64 C67 110(2) . .
C65 C64 C67 113(2) 3 .
C54 C64 C67 43.3(13) . .
C68 C64 C67 59.3(15) . .
C58 C64 C67 116.6(17) . .
C65 C64 C67 61.0(17) . .
C52 C64 C67 57.0(11) . .
C57 C64 C63 97.8(17) . .
C65 C64 C63 41.3(17) 3 .
C54 C64 C63 126.2(18) . .
C68 C64 C63 43.2(13) . .
C58 C64 C63 31.5(11) . .
C65 C64 C63 106.7(19) . .
C52 C64 C63 58.9(10) . .
C67 C64 C63 99.7(14) . .
C57 C64 C64 28.9(16) . 3
C65 C64 C64 45.4(18) 3 3
C54 C64 C64 124(2) . 3
C68 C64 C64 95.7(14) . 3
C58 C64 C64 107.3(19) . 3
C65 C64 C64 35.8(14) . 3
C52 C64 C64 48.5(9) . 3
C67 C64 C64 89.4(15) . 3
C63 C64 C64 81.2(14) . 3
C57 C65 C64 59.8(19) . 3
C57 C65 C52 89(2) . .
C64 C65 C52 75(2) 3 .
C57 C65 C63 162(3) . 3
C64 C65 C63 103(3) 3 3
C52 C65 C63 84(2) . 3
C57 C65 C58 120(3) . 3
C64 C65 C58 67(2) 3 3
C52 C65 C58 102(2) . 3
C63 C65 C58 46.8(15) 3 3
C57 C65 C64 51.3(16) . .
C64 C65 C64 99(3) 3 .
C52 C65 C64 66.8(17) . .
C63 C65 C64 137(3) 3 .
C58 C65 C64 164(3) 3 .
C57 C65 C68 110(2) . 3
C64 C65 C68 57.2(18) 3 3
C52 C65 C68 48.1(13) . 3
C63 C65 C68 54.0(16) 3 3
C58 C65 C68 54.2(15) 3 3
C64 C65 C68 114(2) . 3
C57 C65 C67 118(3) . .
C64 C65 C67 138(3) 3 .
C52 C65 C67 62.9(15) . .
C63 C65 C67 72.4(19) 3 .
C58 C65 C67 119(2) 3 .
C64 C65 C67 67.0(18) . .
C68 C65 C67 91.0(19) 3 .
C57 C65 C65 39.8(18) . 3
C64 C65 C65 57(2) 3 3
C52 C65 C65 49.1(14) . 3
C63 C65 C65 130.7(19) 3 3
C58 C65 C65 121(3) 3 3
C64 C65 C65 43.5(16) . 3
C68 C65 C65 80.1(18) 3 3
C67 C65 C65 94(2) . 3
C57 C65 C62 146(2) . 3
C64 C65 C62 153(3) 3 3
C52 C65 C62 95.2(18) . 3
C63 C65 C62 50.9(15) 3 3
C58 C65 C62 91.8(19) 3 3
C64 C65 C62 100(2) . 3
C68 C65 C62 97.5(18) 3 3
C67 C65 C62 39.6(12) . 3
C65 C65 C62 133(2) 3 3
C57 C65 C54 90.2(19) . .
C64 C65 C54 142(3) 3 .
C52 C65 C54 82.9(16) . .
C63 C65 C54 105(2) 3 .
C58 C65 C54 149(2) 3 .
C64 C65 C54 43.9(14) . .
C68 C65 C54 124(2) 3 .
C67 C65 C54 36.7(12) . .
C65 C65 C54 86(2) 3 .
C62 C65 C54 57.4(13) 3 .
C57 C65 C66 117(2) . 3
C64 C65 C66 83(2) 3 3
C52 C65 C66 29.9(9) . 3
C63 C65 C66 54.0(15) 3 3
C58 C65 C66 79.6(16) 3 3
C64 C65 C66 93.2(18) . 3
C68 C65 C66 32.1(11) 3 3
C67 C65 C66 59.5(13) . 3
C65 C65 C66 77.9(10) 3 3
C62 C65 C66 76.7(14) 3 3
C54 C65 C66 92.5(15) . 3
C66 C66 C51 88(3) 3 .
C66 C66 C68 121(2) 3 .
C51 C66 C68 77(2) . .
C66 C66 C52 60.8(9) 3 .
C51 C66 C52 104(2) . .
C68 C66 C52 68.5(16) . .
C66 C66 C60 119.3(10) 3 .
C51 C66 C60 82(2) . .
C68 C66 C60 114.2(19) . .
C52 C66 C60 174(2) . .
C66 C66 C51 47.1(18) 3 3
C51 C66 C51 125(2) . 3
C68 C66 C51 148(2) . 3
C52 C66 C51 82.2(15) . 3
C60 C66 C51 93.9(17) . 3
C66 C66 C61 78.8(12) 3 .
C51 C66 C61 56.4(18) . .
C68 C66 C61 129(2) . .
C52 C66 C61 136.7(17) . .
C60 C66 C61 46.1(12) . .
C51 C66 C61 81.1(16) 3 .
C66 C66 C63 131.9(17) 3 .
C51 C66 C63 129(2) . .
C68 C66 C63 55.8(16) . .
C52 C66 C63 78.3(12) . .
C60 C66 C63 98.9(14) . .
C51 C66 C63 106.9(18) 3 .
C61 C66 C63 144.9(16) . .
C66 C66 C59 173(3) 3 .
C51 C66 C59 99(2) . .
C68 C66 C59 61.7(15) . .
C52 C66 C59 117.4(13) . .
C60 C66 C59 61.7(11) . .
C51 C66 C59 127.0(18) 3 .
C61 C66 C59 104.4(13) . .
C63 C66 C59 43.2(10) . .
C66 C66 C61 61.8(10) 3 3
C51 C66 C61 87(2) . 3
C68 C66 C61 164(2) . 3
C52 C66 C61 120.6(14) . 3
C60 C66 C61 58.2(12) . 3
C51 C66 C61 47.0(13) 3 3
C61 C66 C61 34.4(15) . 3
C63 C66 C61 136.5(16) . 3
C59 C66 C61 117.7(13) . 3
C66 C66 C55 99(2) 3 3
C51 C66 C55 150(2) . 3
C68 C66 C55 122(2) . 3
C52 C66 C55 104.5(16) . 3
C60 C66 C55 69.7(14) . 3
C51 C66 C55 52.2(16) 3 3
C61 C66 C55 96.0(15) . 3
C63 C66 C55 66.4(14) . 3
C59 C66 C55 74.9(13) . 3
C61 C66 C55 70.8(14) 3 3
C66 C66 C67 75.7(19) 3 3
C51 C66 C67 160(2) . 3
C68 C66 C67 101.5(19) . 3
C52 C66 C67 57.5(11) . 3
C60 C66 C67 116.6(16) . 3
C51 C66 C67 49.5(14) 3 3
C61 C66 C67 129.1(15) . 3
C63 C66 C67 60.8(13) . 3
C59 C66 C67 97.8(13) . 3
C61 C66 C67 94.7(13) 3 3
C55 C66 C67 47.0(13) 3 3
C54 C67 C62 101(2) . 3
C54 C67 C53 73.4(19) . .
C62 C67 C53 138(2) 3 .
C54 C67 C51 123(3) . .
C62 C67 C51 129(3) 3 .
C53 C67 C51 53.2(16) . .
C54 C67 C55 148(3) . .
C62 C67 C55 67(2) 3 .
C53 C67 C55 95(2) . .
C51 C67 C55 62.4(19) . .
C54 C67 C52 108(2) . .
C62 C67 C52 119(2) 3 .
C53 C67 C52 102.4(17) . .
C51 C67 C52 71.0(17) . .
C55 C67 C52 103.1(19) . .
C54 C67 C68 84(2) . .
C62 C67 C68 165(2) 3 .
C53 C67 C68 57.6(15) . .
C51 C67 C68 53.8(17) . .
C55 C67 C68 115(2) . .
C52 C67 C68 46.3(11) . .
C54 C67 C65 88(2) . .
C62 C67 C65 81(2) 3 .
C53 C67 C65 139(2) . .
C51 C67 C65 119(2) . .
C55 C67 C65 118(2) . .
C52 C67 C65 48.7(13) . .
C68 C67 C65 84.7(18) . .
C54 C67 C64 52.7(16) . .
C62 C67 C64 123(2) 3 .
C53 C67 C64 88.3(17) . .
C51 C67 C64 104(2) . .
C55 C67 C64 159(2) . .
C52 C67 C64 55.8(12) . .
C68 C67 C64 50.3(13) . .
C65 C67 C64 52.0(15) . .
C54 C67 C63 127(2) . 3
C62 C67 C63 55.0(16) 3 3
C53 C67 C63 157(2) . 3
C51 C67 C63 104(2) . 3
C55 C67 C63 71.8(18) . 3
C52 C67 C63 64.3(12) . 3
C68 C67 C63 110.4(18) . 3
C65 C67 C63 46.6(14) . 3
C64 C67 C63 97.7(16) . 3
C54 C67 C56 108(2) . .
C62 C67 C56 104(2) 3 .
C53 C67 C56 43.8(14) . .
C51 C67 C56 43.5(16) . .
C55 C67 C56 51.5(17) . .
C52 C67 C56 114.5(18) . .
C68 C67 C56 86.8(18) . .
C65 C67 C56 161(2) . .
C64 C67 C56 131(2) . .
C63 C67 C56 122.2(19) 3 .
C54 C67 C66 144(2) . 3
C62 C67 C66 103(2) 3 3
C53 C67 C66 103.8(16) . 3
C51 C67 C66 53.0(15) . 3
C55 C67 C66 66.6(16) . 3
C52 C67 C66 36.5(9) . 3
C68 C67 C66 66.1(13) . 3
C65 C67 C66 71.0(15) . 3
C64 C67 C66 92.2(14) . 3
C63 C67 C66 54.1(11) 3 3
C56 C67 C66 90.0(16) . 3
C66 C68 C52 56.4(16) . .
C66 C68 C51 52.4(19) . .
C52 C68 C51 84(2) . .
C66 C68 C63 84(2) . .
C52 C68 C63 86.6(18) . .
C51 C68 C63 132(2) . .
C66 C68 C58 130(2) . .
C52 C68 C58 107(2) . .
C51 C68 C58 168(3) . .
C63 C68 C58 46.4(14) . .
C66 C68 C64 128(2) . .
C52 C68 C64 71.3(18) . .
C51 C68 C64 128(2) . .
C63 C68 C64 92(2) . .
C58 C68 C64 61.6(16) . .
C66 C68 C53 106(2) . .
C52 C68 C53 120(2) . .
C51 C68 C53 54.0(17) . .
C63 C68 C53 153(2) . .
C58 C68 C53 121(2) . .
C64 C68 C53 100.6(19) . .
C66 C68 C59 78.4(18) . .
C52 C68 C59 121(2) . .
C51 C68 C59 97(2) . .
C63 C68 C59 50.1(14) . .
C58 C68 C59 73.4(15) . .
C64 C68 C59 135(2) . .
C53 C68 C59 106.1(18) . .
C66 C68 C67 89(2) . .
C52 C68 C67 66.6(14) . .
C51 C68 C67 58.3(17) . .
C63 C68 C67 151(2) . .
C58 C68 C67 130(2) . .
C64 C68 C67 70.4(17) . .
C53 C68 C67 55.4(14) . .
C59 C68 C67 154(2) . .
C66 C68 C65 95(2) . 3
C52 C68 C65 52.9(15) . 3
C51 C68 C65 137(2) . 3
C63 C68 C65 53.0(16) . 3
C58 C68 C65 53.6(15) . 3
C64 C68 C65 46.4(15) . 3
C53 C68 C65 147(2) . 3
C59 C68 C65 103.2(19) . 3
C67 C68 C65 100.5(19) . 3
C66 C68 C66 29.4(13) . 3
C52 C68 C66 34.1(12) . 3
C51 C68 C66 52.8(16) . 3
C63 C68 C66 99.4(18) . 3
C58 C68 C66 136.1(19) . 3
C64 C68 C66 102.2(18) . 3
C53 C68 C66 100.9(16) . 3
C59 C68 C66 107.6(16) . 3
C67 C68 C66 64.1(14) . 3
C65 C68 C66 85.0(16) 3 3
C66 C68 C54 128(2) . .
C52 C68 C54 90.1(16) . .
C51 C68 C54 90.0(19) . .
C63 C68 C54 138(2) . .
C58 C68 C54 95.1(17) . .
C64 C68 C54 47.1(13) . .
C53 C68 C54 54.3(13) . .
C59 C68 C54 148.2(19) . .
C67 C68 C54 39.1(12) . .
C65 C68 C54 92.4(17) 3 .
C66 C68 C54 101.2(14) 3 .

loop_
_geom_bond_atom_site_label_1
_geom_bond_atom_site_label_2
_geom_bond_distance
_geom_bond_site_symmetry_2
C111 O115 1.403(4) .
C111 O174 1.432(4) .
C111 C112 1.520(5) .
C112 O112 1.432(4) .
C112 C113 1.493(5) .
C113 O113 1.438(4) .
C113 C114 1.509(5) .
C114 O114 1.424(4) .
C114 C115 1.529(5) .
O114 C121 1.417(4) .
C115 O115 1.451(4) .
C115 C116 1.511(5) .
C116 O116 1.420(5) .
C121 O125 1.405(4) .
C121 C122 1.525(5) .
C122 O122 1.412(4) .
C122 C123 1.502(5) .
C123 O123 1.424(4) .
C123 C124 1.515(5) .
C124 O124 1.450(4) .
C124 C125 1.520(5) .
O124 C131 1.415(4) .
C125 O125 1.448(4) .
C125 C126 1.497(5) .
C126 O126 1.427(5) .
C131 O135 1.420(4) .
C131 C132 1.520(5) .
C132 O132 1.438(4) .
C132 C133 1.487(5) .
C133 O133 1.443(4) .
C133 C134 1.530(5) .
C134 O134 1.424(4) .
C134 C135 1.508(5) .
O134 C141 1.443(4) .
C135 O135 1.442(4) .
C135 C136 1.501(5) .
C136 O136 1.437(4) .
C141 O145 1.406(4) .
C141 C142 1.499(5) .
C142 O142 1.421(4) .
C142 C143 1.510(5) .
C143 O143 1.444(4) .
C143 C144 1.486(5) .
C144 O144 1.455(4) .
C144 C145 1.492(5) .
O144 C151 1.416(4) .
C145 O145 1.438(4) .
C145 C146 1.503(5) .
C146 O146 1.372(5) .
C151 O155 1.411(4) .
C151 C152 1.518(4) .
C152 O152 1.412(4) .
C152 C153 1.512(5) .
C153 O153 1.417(4) .
C153 C154 1.514(4) .
C154 O154 1.450(4) .
C154 C155 1.517(4) .
O154 C161 1.415(4) .
C155 O155 1.424(4) .
C155 C156 1.532(4) .
C156 O156 1.480(3) .
C161 O165 1.404(4) .
C161 C162 1.513(5) .
C162 O162 1.426(4) .
C162 C163 1.522(5) .
C163 O163 1.424(4) .
C163 C164 1.501(4) .
C164 O164 1.457(4) .
C164 C165 1.523(4) .
O164 C171 1.442(4) .
C165 O165 1.435(4) .
C165 C166 1.505(5) .
C166 O166 1.420(4) .
C171 O175 1.424(4) .
C171 C172 1.492(5) .
C172 O172 1.425(4) .
C172 C173 1.535(5) .
C173 O173 1.419(4) .
C173 C174 1.503(4) .
C174 O174 1.446(4) .
C174 C175 1.528(5) .
C175 O175 1.434(4) .
C175 C176 1.532(5) .
C176 O176 1.411(4) .
O4 O11 1.220(11) .
O5 O68 0.726(19) .
O6 O70 0.601(12) .
O6 O65 1.17(2) .
O6 O19 1.63(2) .
O7 O67 0.79(2) 3_655
O7 O67 0.79(2) .
O7 O19 1.652(19) .
O7 O19 1.652(19) 3_655
O9 O10 0.855(9) .
O12 O16 1.020(12) .
O12 O12 1.427(13) 4
O13 O69 0.622(19) .
O13 O66 0.93(2) .
O14 O64 0.798(11) .
O14 O63 1.09(2) .
O14 O62 1.600(15) .
O16 O66 1.77(2) .
O19 O70 1.045(19) .
O19 O67 1.04(3) .
O61 O62 0.837(15) .
O61 O63 1.50(3) .
O62 O63 0.88(3) .
O63 O64 1.57(2) .
O65 O70 1.58(2) .
O66 O69 1.54(3) .
O67 O67 1.52(4) 3_655
C1 C3 0.65(3) .
C1 C2 1.284(17) .
C1 C5 1.32(2) .
C2 C3 1.16(3) .
C2 C5 1.25(3) .
C2 C28 1.64(2) .
C2 C4 1.648(19) .
C2 C8 1.63(4) .
C2 C19 2.00(3) .
C3 C5 1.60(4) .
C4 C28 0.90(2) .
C4 C19 0.90(2) .
C4 C17 0.989(16) .
C5 C8 1.07(4) .
C5 C12 1.69(3) .
C5 C6 1.71(3) .
C5 C11 1.71(2) .
C6 C8 1.31(4) .
C6 C10 1.48(2) .
C6 C11 1.659(19) .
C6 C23 1.92(3) .
C8 C12 1.39(4) .
C8 C9 1.41(4) .
C8 C23 1.52(4) .
C8 C10 1.63(4) .
C8 C11 1.89(3) .
C8 C28 1.99(4) .
C9 C20 1.28(3) .
C9 C16 1.35(2) .
C9 C12 1.38(2) .
C9 C28 1.44(2) .
C9 C22 1.45(4) .
C9 C23 1.52(3) .
C9 C18 1.69(3) .
C9 C27 2.02(3) .
C10 C23 0.95(3) .
C10 C24 1.12(3) .
C11 C25 1.18(2) .
C11 C15 1.97(3) .
C12 C14 1.39(2) .
C12 C15 1.43(3) .
C12 C26 1.57(2) .
C12 C22 1.57(4) .
C12 C13 1.65(2) .
C12 C25 1.75(3) .
C12 C27 1.93(3) .
C13 C26 1.33(2) .
C13 C14 1.37(2) .
C13 C22 1.52(4) .
C14 C26 1.02(2) .
C14 C15 1.19(3) .
C14 C27 1.66(3) .
C14 C22 1.77(4) .
C15 C25 1.06(3) .
C15 C26 1.15(3) .
C15 C27 2.02(4) .
C16 C18 0.98(3) .
C16 C20 1.09(3) .
C16 C27 1.71(3) .
C16 C22 1.90(4) .
C17 C28 1.13(2) .
C17 C19 1.20(2) .
C17 C20 1.74(3) .
C18 C22 1.36(4) .
C18 C20 1.60(4) .
C18 C27 1.75(4) .
C19 C28 1.20(3) .
C20 C28 1.48(3) .
C20 C23 1.74(4) .
C22 C27 2.01(5) .
C22 C28 1.99(4) .
C23 C24 1.60(3) .
C25 C26 1.98(3) .
C51 C66 1.11(3) .
C51 C56 1.21(4) .
C51 C61 1.27(3) .
C51 C53 1.27(3) .
C51 C68 1.36(4) .
C51 C67 1.44(4) .
C51 C66 1.51(3) 3
C51 C55 1.51(4) .
C51 C60 1.64(3) .
C51 C52 1.74(3) .
C51 C61 1.95(4) 3
C52 C66 1.10(2) 3
C52 C66 1.10(2) .
C52 C68 1.23(2) 3
C52 C68 1.23(2) .
C52 C65 1.31(3) .
C52 C65 1.31(3) 3
C52 C64 1.54(3) 3
C52 C64 1.54(3) .
C52 C67 1.56(2) .
C52 C67 1.56(2) 3
C52 C51 1.74(3) 3
C53 C56 1.21(3) .
C53 C67 1.40(3) .
C53 C68 1.43(3) .
C53 C54 1.55(3) .
C53 C66 2.02(3) .
C54 C67 1.18(3) .
C54 C64 1.37(3) .
C54 C62 1.85(3) 3
C54 C68 1.86(3) .
C54 C65 1.97(4) .
C55 C56 1.41(4) .
C55 C67 1.47(4) .
C55 C62 1.50(4) 3
C55 C66 1.85(4) 3
C55 C60 1.88(4) 3
C55 C63 1.92(4) 3
C55 C61 2.03(4) .
C56 C67 1.73(4) .
C56 C61 2.00(4) .
C57 C65 1.12(3) .
C57 C65 1.12(3) 3
C57 C64 1.16(2) 3
C57 C64 1.16(2) .
C58 C63 1.08(3) .
C58 C65 1.37(3) 3
C58 C68 1.38(3) .
C58 C64 1.42(3) .
C58 C59 1.71(2) .
C59 C63 1.21(3) .
C59 C68 1.48(3) .
C59 C60 1.57(2) .
C59 C66 1.65(2) .
C60 C61 1.13(3) .
C60 C66 1.38(2) .
C60 C61 1.50(3) 3
C60 C55 1.88(4) 3
C61 C61 0.94(4) 3
C61 C66 1.49(2) .
C61 C60 1.50(3) 3
C61 C66 1.66(2) 3
C61 C51 1.95(4) 3
C62 C67 1.21(3) 3
C62 C63 1.47(3) .
C62 C55 1.50(4) 3
C62 C54 1.85(3) 3
C62 C65 1.88(4) 3
C63 C65 1.35(4) 3
C63 C68 1.37(3) .
C63 C66 1.64(3) .
C63 C67 1.77(3) 3
C63 C55 1.92(4) 3
C63 C64 2.00(3) .
C64 C65 1.20(3) 3
C64 C68 1.40(3) .
C64 C65 1.47(4) .
C64 C67 1.71(3) .
C64 C64 2.03(5) 3
C65 C64 1.20(3) 3
C65 C63 1.35(4) 3
C65 C58 1.37(3) 3
C65 C68 1.62(4) 3
C65 C67 1.63(4) .
C65 C65 1.72(6) 3
C65 C62 1.88(4) 3
C65 C66 2.02(3) 3
C66 C66 1.07(3) 3
C66 C68 1.08(3) .
C66 C51 1.51(3) 3
C66 C61 1.66(2) 3
C66 C55 1.85(4) 3
C66 C67 1.84(3) 3
C67 C62 1.21(3) 3
C67 C68 1.56(3) .
C67 C63 1.77(3) 3
C67 C66 1.84(3) 3
C68 C65 1.62(4) 3
C68 C66 1.87(3) 3
